data_4126970
loop_
_publ_author_name
'Li, Si'
'Du, Xiang-Sha'
'Li, Bing'
'Wang, Jia-Yin'
'Li, Guo-Ping'
'Gao, Guang-Gang'
'Zang, Shuang-Quan'

_publ_section_title
;
 Atom-precise Modification of Silver(I) Thiolate Cluster by Shell Ligand
 Substitution: A New Approach to Generation of Cluster Functionality and
 Chirality.
;
_journal_name_full 'Journal of the American Chemical Society'
_journal_paper_doi 10.1021/jacs.7b12136
_journal_year 2017
_chemical_formula_sum 'C73 H147.7 Ag23 N11 O28 S10'
_chemical_formula_weight 4429.32
_chemical_name_systematic
;
 ?
;
_space_group_crystal_system monoclinic
_space_group_IT_number 4
_space_group_name_Hall 'P 2yb'
_space_group_name_H-M_alt 'P 1 21 1'
_symmetry_space_group_name_Hall 'P 2yb'
_symmetry_space_group_name_H-M 'P 1 21 1'
_atom_sites_solution_hydrogens mixed
_audit_creation_method SHELXL-2013
_cell_angle_alpha 90
_cell_angle_beta 101.0738(16)
_cell_angle_gamma 90
_cell_formula_units_Z 2
_cell_length_a 12.7544(6)
_cell_length_b 18.9600(10)
_cell_length_c 29.1922(15)
_cell_measurement_reflns_used 85047
_cell_measurement_temperature 100(2)
_cell_measurement_theta_max 28.5000
_cell_measurement_theta_min 1.9760
_cell_volume 6927.9(6)
_computing_cell_refinement 'Bruker SAINT'
_computing_data_collection 'Bruker D8 VENTURE'
_computing_data_reduction 'Bruker SAINT'
_computing_molecular_graphics 'Bruker SHELXTL'
_computing_publication_material 'Bruker SHELXTL'
_computing_structure_refinement 'SHELXL-2013 (Sheldrick, 2013)'
_computing_structure_solution 'SHELXL-2013 (Sheldrick, 2013)'
_diffrn_ambient_temperature 100(2)
_diffrn_measured_fraction_theta_full 0.998
_diffrn_measured_fraction_theta_max 0.999
_diffrn_measurement_device_type 'Bruker D8 VENTURE PHOTON'
_diffrn_measurement_method '\f and \w scans'
_diffrn_radiation_type MoK\a
_diffrn_radiation_wavelength 0.71073
_diffrn_reflns_av_R_equivalents 0.0480
_diffrn_reflns_av_unetI/netI 0.0772
_diffrn_reflns_Laue_measured_fraction_full 0.998
_diffrn_reflns_Laue_measured_fraction_max 0.999
_diffrn_reflns_limit_h_max 16
_diffrn_reflns_limit_h_min -16
_diffrn_reflns_limit_k_max 24
_diffrn_reflns_limit_k_min -24
_diffrn_reflns_limit_l_max 37
_diffrn_reflns_limit_l_min -37
_diffrn_reflns_number 84791
_diffrn_reflns_point_group_measured_fraction_full 0.994
_diffrn_reflns_point_group_measured_fraction_max 0.995
_diffrn_reflns_theta_full 25.242
_diffrn_reflns_theta_max 27.499
_diffrn_reflns_theta_min 2.263
_diffrn_source 'fine-focus sealed tube'
_exptl_absorpt_coefficient_mu 3.374
_exptl_absorpt_correction_type multi-scan
_exptl_absorpt_process_details 'SADABS(Bruker 2000)'
_exptl_crystal_colour colourless
_exptl_crystal_density_diffrn 2.123
_exptl_crystal_density_method 'not measured'
_exptl_crystal_description block
_exptl_crystal_F_000 4255
_exptl_crystal_size_max 0.2
_exptl_crystal_size_mid 0.1
_exptl_crystal_size_min 0.1
_exptl_transmission_factor_max 0.7456
_exptl_transmission_factor_min 0.6267
_refine_diff_density_max 3.757
_refine_diff_density_min -1.228
_refine_diff_density_rms 0.162
_refine_ls_abs_structure_details
;
 Flack x determined using 7800 quotients [(I+)-(I-)]/[(I+)+(I-)]
 (Parsons and Flack (2004), Acta Cryst. A60, s61).
;
_refine_ls_abs_structure_Flack 0.054(14)
_refine_ls_extinction_method none
_refine_ls_goodness_of_fit_ref 1.046
_refine_ls_hydrogen_treatment constr
_refine_ls_matrix_type full
_refine_ls_number_parameters 1422
_refine_ls_number_reflns 31680
_refine_ls_number_restraints 669
_refine_ls_restrained_S_all 1.074
_refine_ls_R_factor_all 0.1094
_refine_ls_R_factor_gt 0.0564
_refine_ls_shift/su_max 0.003
_refine_ls_shift/su_mean 0.000
_refine_ls_structure_factor_coef Fsqd
_refine_ls_weighting_details
;
 w=1/[\s^2^(Fo^2^)+(0.0754P)^2^]
 where P=(Fo^2^+2Fc^2^)/3
;
_refine_ls_weighting_scheme calc
_refine_ls_wR_factor_gt 0.1317
_refine_ls_wR_factor_ref 0.1446
_reflns_Friedel_coverage 0.933
_reflns_Friedel_fraction_full 0.991
_reflns_Friedel_fraction_max 0.990
_reflns_number_gt 20219
_reflns_number_total 31680
_reflns_threshold_expression 'I > 2\s(I)'
_cod_data_source_file ja7b12136_si_009.cif
_cod_data_source_block mo_171110d_0m_sq
_cod_original_formula_sum 'C73 H147.70 Ag23 N11 O28 S10'
_cod_database_code 4126970
_shelx_space_group_comment
;
The symmetry employed for this shelxl refinement is uniquely defined
by the following loop, which should always be used as a source of
symmetry information in preference to the above space-group names.
They are only intended as comments.
;
_shelxl_version_number 2013-2
_platon_squeeze_void_probe_radius 1.20

loop_
_space_group_symop_operation_xyz
'x, y, z'
'-x, y+1/2, -z'

loop_
_atom_site_label
_atom_site_type_symbol
_atom_site_fract_x
_atom_site_fract_y
_atom_site_fract_z
_atom_site_U_iso_or_equiv
_atom_site_adp_type
_atom_site_occupancy
_atom_site_site_symmetry_order
_atom_site_calc_flag
_atom_site_refinement_flags_posn
_atom_site_refinement_flags_adp
_atom_site_refinement_flags_occupancy
_atom_site_disorder_assembly
_atom_site_disorder_group
Ag17 Ag -0.15968(10) -0.34124(7) -0.17884(4) 0.0433(3) Uani 1 1 d . . . . .
Ag4 Ag -0.34376(9) -0.61916(7) -0.32350(4) 0.0400(3) Uani 1 1 d . . . . .
Ag15 Ag -0.12039(9) -0.52021(7) -0.40629(4) 0.0385(3) Uani 1 1 d . . . . .
Ag19 Ag -0.11057(10) -0.62136(7) -0.20818(4) 0.0453(3) Uani 1 1 d . . . . .
Ag1 Ag -0.39869(10) -0.34475(8) -0.29000(5) 0.0472(3) Uani 1 1 d . . . . .
Ag20 Ag -0.04969(9) -0.53757(7) -0.30242(4) 0.0387(3) Uani 1 1 d . . . . .
Ag10 Ag -0.37450(10) -0.45161(8) -0.09499(5) 0.0489(4) Uani 1 1 d . . . . .
Ag18 Ag -0.18182(11) -0.49833(8) -0.13519(5) 0.0494(4) Uani 1 1 d . . . . .
Ag5 Ag -0.32530(11) -0.46087(7) -0.37035(5) 0.0482(3) Uani 1 1 d . . . . .
Ag2 Ag -0.46144(11) -0.42447(8) -0.19583(5) 0.0516(4) Uani 1 1 d . . . . .
Ag14 Ag -0.14495(9) -0.66260(7) -0.36454(4) 0.0355(3) Uani 1 1 d . . . . .
Ag16 Ag -0.08281(10) -0.36506(7) -0.28491(4) 0.0445(3) Uani 1 1 d . . . . .
Ag3 Ag -0.42260(11) -0.59668(8) -0.22103(5) 0.0590(4) Uani 1 1 d . . . . .
Ag9 Ag -0.36189(11) -0.28839(9) -0.13243(5) 0.0584(4) Uani 1 1 d . . . . .
Ag8 Ag -0.29879(10) -0.22006(7) -0.22130(5) 0.0472(3) Uani 1 1 d . . . . .
Ag13 Ag -0.21215(10) -0.74866(7) -0.28815(5) 0.0454(3) Uani 1 1 d . . . . .
Ag12 Ag -0.27246(13) -0.71808(9) -0.18265(5) 0.0671(5) Uani 1 1 d . . . . .
Ag6 Ag -0.16654(10) -0.34609(8) -0.38980(5) 0.0493(3) Uani 1 1 d . . . . .
Ag7 Ag -0.24497(11) -0.24268(8) -0.31652(5) 0.0518(4) Uani 1 1 d . . . . .
Ag11 Ag -0.33530(11) -0.61030(9) -0.10425(5) 0.0600(4) Uani 1 1 d . . . . .
S6 S -0.0301(3) -0.4313(2) -0.34850(14) 0.0400(10) Uani 1 1 d . . . . .
S4 S -0.4763(3) -0.5356(3) -0.15584(15) 0.0455(11) Uani 1 1 d . . . . .
S1 S -0.2929(3) -0.5790(2) -0.39681(13) 0.0355(9) Uani 1 1 d . . . . .
S8 S -0.2160(3) -0.3797(2) -0.10859(13) 0.0388(10) Uani 1 1 d . . . . .
S10 S -0.0571(3) -0.6629(2) -0.27894(14) 0.0391(10) Uani 1 1 d . . . . .
S3 S -0.4509(3) -0.3026(2) -0.21803(16) 0.0447(11) Uani 1 1 d . . . . .
S9 S -0.1632(3) -0.6286(3) -0.13200(14) 0.0464(11) Uani 1 1 d . . . . .
S2 S -0.3477(3) -0.3360(2) -0.36679(14) 0.0411(10) Uani 1 1 d . . . . .
S5 S -0.3781(3) -0.7000(2) -0.26341(15) 0.0414(10) Uani 1 1 d . . . . .
S7 S -0.1233(3) -0.2623(2) -0.24036(14) 0.0407(10) Uani 1 1 d . . . . .
Ag23 Ag -0.0267(6) -0.8057(3) -0.4451(3) 0.0599(11) Uani 0.73(3) 1 d . U P A 1
Ag21 Ag -0.3166(2) -0.00800(13) -0.21498(10) 0.0823(8) Uani 0.75 1 d . . P B 1
Ag22 Ag -0.4754(3) -0.4374(2) 0.02797(13) 0.0814(10) Uani 0.6667 1 d . . P C 1
O19 O -0.0191(8) -0.5766(6) -0.4524(4) 0.039(3) Uani 1 1 d . . . . .
O25 O -0.4851(11) -0.3867(10) -0.0581(5) 0.079(5) Uani 1 1 d . . . . .
O17 O -0.1793(13) -0.7766(6) -0.3928(4) 0.067(4) Uani 1 1 d . . . . .
O18 O -0.0121(10) -0.6734(7) -0.4103(6) 0.078(4) Uani 1 1 d . . . . .
O22 O -0.2856(11) -0.1253(8) -0.1721(5) 0.071(4) Uani 1 1 d . . . . .
O23 O -0.3161(14) -0.1703(10) -0.1065(6) 0.095(5) Uani 1 1 d . U . . .
O16 O -0.2293(13) -0.8406(7) -0.3388(5) 0.080(4) Uani 1 1 d . . . . .
O27 O -0.3488(16) -0.6180(12) -0.0285(7) 0.117(6) Uani 1 1 d . U . . .
O24 O -0.4968(13) -0.2780(11) -0.0912(7) 0.106(6) Uani 1 1 d . U . . .
O26 O -0.3282(12) -0.5083(9) -0.0233(6) 0.090(5) Uani 1 1 d . U . . .
O21 O -0.3449(14) -0.1243(9) -0.2766(6) 0.097(5) Uani 1 1 d . U . . .
O20 O -0.2851(11) -0.1338(8) -0.3391(5) 0.073(4) Uani 1 1 d . . . . .
O2 O -0.2321(7) -0.4142(5) -0.2494(3) 0.0371(17) Uani 1 1 d . U . . .
O3 O -0.2413(8) -0.5121(6) -0.2909(4) 0.055(3) Uani 1 1 d . U . . .
O1 O -0.2601(9) -0.5187(6) -0.2160(4) 0.061(3) Uani 1 1 d . U . . .
O8A O -0.5258(17) -0.4448(9) -0.2872(6) 0.063(5) Uani 0.642(15) 1 d D U P D 1
O5 O 0.0250(11) -0.5171(7) -0.2115(5) 0.080(4) Uani 1 1 d D U . . .
N4 N 0.0295(10) -0.4579(6) -0.1945(4) 0.056(4) Uani 1 1 d D U . . .
N2 N -0.5263(12) -0.4966(7) -0.3164(5) 0.081(5) Uani 1 1 d D U . . .
C38 C 0.0760(10) -0.7077(6) -0.2709(4) 0.041(4) Uani 1 1 d D . . . .
C2 C -0.3749(12) -0.6135(10) -0.4535(5) 0.042(4) Uani 1 1 d . . . . .
C47 C 0.0126(13) -0.6378(9) -0.4429(7) 0.051(5) Uani 1 1 d . . . . .
O6 O -0.0027(10) -0.4443(7) -0.1590(5) 0.074(4) Uani 1 1 d D U . . .
N3 N -0.1912(13) -0.3961(9) -0.4964(6) 0.062(4) Uani 1 1 d . . . . .
C26 C -0.0101(13) -0.2017(10) -0.2213(5) 0.080(6) Uani 1 1 d D U . . .
C30 C -0.1295(12) -0.3518(10) -0.0529(5) 0.048(5) Uani 1 1 d . . . . .
C3 C -0.3009(15) -0.6327(12) -0.4837(6) 0.065(6) Uani 1 1 d . . . . .
H3A H -0.2647 -0.5902 -0.4919 0.098 Uiso 1 1 calc R U . . .
H3B H -0.3404 -0.6547 -0.5122 0.098 Uiso 1 1 calc R U . . .
H3C H -0.2478 -0.6660 -0.4674 0.098 Uiso 1 1 calc R U . . .
C10 C -0.5834(13) -0.2563(10) -0.2290(6) 0.090(9) Uani 1 1 d D . . . .
C14 C -0.6119(15) -0.5589(10) -0.1421(7) 0.086(7) Uani 1 1 d D U . . .
C57 C -0.5171(16) -0.3274(18) -0.0614(8) 0.076(6) Uani 1 1 d . U . . .
C18 C -0.4925(12) -0.7633(8) -0.2780(5) 0.064(5) Uani 1 1 d D U . . .
C40 C 0.1129(13) -0.7217(10) -0.2186(6) 0.063(5) Uani 1 1 d D U . . .
H40A H 0.1268 -0.6768 -0.2020 0.094 Uiso 1 1 calc R U . . .
H40B H 0.1785 -0.7499 -0.2136 0.094 Uiso 1 1 calc R U . . .
H40C H 0.0570 -0.7475 -0.2068 0.094 Uiso 1 1 calc R U . . .
C34 C -0.0545(13) -0.6668(9) -0.0859(6) 0.045(4) Uani 1 1 d . . . . .
C22 C 0.1108(13) -0.4119(8) -0.3542(5) 0.052(4) Uani 1 1 d D U . . .
C39 C 0.0636(17) -0.7768(9) -0.2983(7) 0.071(6) Uani 1 1 d D . . . .
H39A H -0.0035 -0.7996 -0.2950 0.106 Uiso 1 1 calc R U . . .
H39B H 0.1236 -0.8080 -0.2860 0.106 Uiso 1 1 calc R U . . .
H39C H 0.0627 -0.7670 -0.3313 0.106 Uiso 1 1 calc R U . . .
C11 C -0.6182(19) -0.2476(15) -0.2807(7) 0.094(8) Uani 1 1 d D U . . .
H11A H -0.5982 -0.2005 -0.2898 0.140 Uiso 1 1 calc R U . . .
H11B H -0.6958 -0.2532 -0.2892 0.140 Uiso 1 1 calc R U . . .
H11C H -0.5832 -0.2833 -0.2968 0.140 Uiso 1 1 calc R U . . .
C42 C -0.1961(15) -0.8328(10) -0.3749(7) 0.054(4) Uani 1 1 d . U . . .
C33 C -0.0667(15) -0.2867(11) -0.0653(7) 0.069(6) Uani 1 1 d . . . . .
H33A H -0.0137 -0.3019 -0.0835 0.103 Uiso 1 1 calc R U . . .
H33B H -0.0302 -0.2639 -0.0365 0.103 Uiso 1 1 calc R U . . .
H33C H -0.1163 -0.2533 -0.0836 0.103 Uiso 1 1 calc R U . . .
C5 C -0.4344(17) -0.6779(11) -0.4396(7) 0.070(6) Uani 1 1 d . . . . .
H5A H -0.3849 -0.7177 -0.4328 0.105 Uiso 1 1 calc R U . . .
H5B H -0.4929 -0.6905 -0.4653 0.105 Uiso 1 1 calc R U . . .
H5C H -0.4637 -0.6667 -0.4118 0.105 Uiso 1 1 calc R U . . .
O12 O -0.1643(13) -0.3434(8) -0.4719(4) 0.077(4) Uani 1 1 d . . . . .
C62 C -0.292(2) -0.1217(14) -0.1320(10) 0.089(6) Uani 1 1 d . U . . .
O10 O -0.2151(13) -0.4537(10) -0.4799(5) 0.096(5) Uani 1 1 d . . . . .
C31 C -0.0574(15) -0.4147(11) -0.0328(6) 0.067(6) Uani 1 1 d . U . . .
H31A H -0.1021 -0.4537 -0.0257 0.100 Uiso 1 1 calc R U . . .
H31B H -0.0090 -0.3998 -0.0041 0.100 Uiso 1 1 calc R U . . .
H31C H -0.0154 -0.4302 -0.0558 0.100 Uiso 1 1 calc R U . . .
O14 O -0.4170(13) -0.7520(11) -0.1210(6) 0.094(5) Uani 1 1 d D U . . .
N5 N -0.1052(15) -0.2229(11) -0.3930(7) 0.075(5) Uani 1 1 d . . . . .
O7A O -0.5462(18) -0.4833(10) -0.3606(6) 0.082(5) Uani 0.642(15) 1 d D U P D 1
O9A O -0.527(2) -0.5614(9) -0.3021(7) 0.099(6) Uani 0.642(15) 1 d D U P D 1
O4 O 0.0655(12) -0.4102(8) -0.2162(5) 0.098(5) Uani 1 1 d D U . . .
C6 C -0.4593(15) -0.3095(10) -0.4142(6) 0.077(7) Uani 1 1 d D U . . .
O15 O -0.4218(17) -0.8628(11) -0.1100(6) 0.121(7) Uani 1 1 d D . . . .
C58 C -0.5909(16) -0.3041(17) -0.0279(8) 0.091(6) Uani 1 1 d . U . . .
H58 H -0.6027 -0.2522 -0.0326 0.109 Uiso 1 1 calc R U . . .
C41 C 0.1496(15) -0.6598(12) -0.2929(8) 0.083(6) Uani 1 1 d D U . . .
H41A H 0.1092 -0.6392 -0.3217 0.124 Uiso 1 1 calc R U . . .
H41B H 0.2093 -0.6876 -0.3000 0.124 Uiso 1 1 calc R U . . .
H41C H 0.1772 -0.6220 -0.2709 0.124 Uiso 1 1 calc R U . . .
C52 C -0.3512(16) -0.5635(13) -0.0063(8) 0.070(6) Uani 1 1 d . U . . .
C43 C -0.1854(16) -0.9048(12) -0.4047(8) 0.074(5) Uani 1 1 d . U . . .
H43 H -0.2003 -0.9480 -0.3874 0.089 Uiso 1 1 calc R U . . .
C32 C -0.2039(14) -0.3328(14) -0.0205(7) 0.076(7) Uani 1 1 d . U . . .
H32A H -0.2598 -0.3688 -0.0225 0.114 Uiso 1 1 calc R U . . .
H32B H -0.2367 -0.2869 -0.0294 0.114 Uiso 1 1 calc R U . . .
H32C H -0.1634 -0.3305 0.0116 0.114 Uiso 1 1 calc R U . . .
C4 C -0.4556(18) -0.5584(12) -0.4703(7) 0.081(7) Uani 1 1 d . . . . .
H4A H -0.5198 -0.5670 -0.4572 0.122 Uiso 1 1 calc R U . . .
H4B H -0.4742 -0.5598 -0.5044 0.122 Uiso 1 1 calc R U . . .
H4C H -0.4262 -0.5119 -0.4602 0.122 Uiso 1 1 calc R U . . .
C73 C -0.087(2) -0.0897(12) -0.3841(10) 0.097(8) Uani 1 1 d . . . . .
H73A H -0.0206 -0.0780 -0.3623 0.145 Uiso 1 1 calc R U . . .
H73B H -0.1481 -0.0721 -0.3717 0.145 Uiso 1 1 calc R U . . .
H73C H -0.0860 -0.0676 -0.4144 0.145 Uiso 1 1 calc R U . . .
C48 C 0.0869(13) -0.6710(9) -0.4680(6) 0.057(5) Uani 1 1 d D U . . .
H48 H 0.0973 -0.6360 -0.4924 0.068 Uiso 0.60(2) 1 calc R U P E 1
H48A H 0.0534 -0.6774 -0.5017 0.068 Uiso 0.40(2) 1 calc R U P E 2
C19 C -0.5751(16) -0.7439(13) -0.2516(8) 0.101(8) Uani 1 1 d D U . . .
H19A H -0.5578 -0.7646 -0.2203 0.151 Uiso 1 1 calc R U . . .
H19B H -0.6445 -0.7617 -0.2679 0.151 Uiso 1 1 calc R U . . .
H19C H -0.5782 -0.6924 -0.2491 0.151 Uiso 1 1 calc R U . . .
C13 C -0.5650(17) -0.1877(12) -0.2040(8) 0.085(7) Uani 1 1 d D U . . .
H13A H -0.5207 -0.1952 -0.1730 0.128 Uiso 1 1 calc R U . . .
H13B H -0.6338 -0.1674 -0.2006 0.128 Uiso 1 1 calc R U . . .
H13C H -0.5285 -0.1553 -0.2218 0.128 Uiso 1 1 calc R U . . .
C12 C -0.6613(14) -0.3044(14) -0.2128(10) 0.103(8) Uani 1 1 d D U . . .
H12A H -0.6814 -0.3421 -0.2358 0.155 Uiso 1 1 calc R U . . .
H12B H -0.7251 -0.2776 -0.2094 0.155 Uiso 1 1 calc R U . . .
H12C H -0.6286 -0.3250 -0.1827 0.155 Uiso 1 1 calc R U . . .
C21 C -0.4525(17) -0.8346(10) -0.2685(9) 0.090(7) Uani 1 1 d D U . . .
H21A H -0.4140 -0.8378 -0.2361 0.136 Uiso 1 1 calc R U . . .
H21B H -0.4040 -0.8464 -0.2896 0.136 Uiso 1 1 calc R U . . .
H21C H -0.5125 -0.8678 -0.2734 0.136 Uiso 1 1 calc R U . . .
C37 C -0.071(2) -0.6416(13) -0.0414(6) 0.095(8) Uani 1 1 d . U . . .
H37A H -0.0528 -0.5913 -0.0383 0.142 Uiso 1 1 calc R U . . .
H37B H -0.0251 -0.6680 -0.0164 0.142 Uiso 1 1 calc R U . . .
H37C H -0.1459 -0.6482 -0.0390 0.142 Uiso 1 1 calc R U . . .
C23 C 0.118(2) -0.4242(16) -0.4057(7) 0.108(8) Uani 1 1 d D U . . .
H23A H 0.1003 -0.4734 -0.4141 0.162 Uiso 1 1 calc R U . . .
H23B H 0.1906 -0.4140 -0.4101 0.162 Uiso 1 1 calc R U . . .
H23C H 0.0674 -0.3930 -0.4257 0.162 Uiso 1 1 calc R U . . .
N10 N -0.0722(13) -0.9017(9) -0.4104(6) 0.076(5) Uani 1 1 d . . . . .
H10A H -0.0577 -0.9433 -0.4287 0.091 Uiso 0.73(3) 1 calc R U P A 1
H10B H -0.0257 -0.9054 -0.3792 0.091 Uiso 0.73(3) 1 calc R U P A 1
H10C H -0.0654 -0.9365 -0.4350 0.091 Uiso 0.27(3) 1 calc R U P A 2
H10D H -0.0291 -0.9202 -0.3810 0.091 Uiso 0.27(3) 1 calc R U P A 2
N1 N -0.3865(15) -0.8113(9) -0.1267(7) 0.092(6) Uani 1 1 d D U . . .
O11 O -0.1836(18) -0.3949(9) -0.5381(5) 0.119(7) Uani 1 1 d . . . . .
C15 C -0.688(3) -0.5162(14) -0.1676(10) 0.165(11) Uani 1 1 d D U . . .
H15A H -0.6536 -0.4699 -0.1656 0.248 Uiso 1 1 d R U . . .
H15B H -0.7584 -0.5118 -0.1586 0.248 Uiso 1 1 d R U . . .
H15C H -0.6979 -0.5339 -0.1996 0.248 Uiso 1 1 d R U . . .
C72 C -0.0953(17) -0.1672(12) -0.3899(8) 0.071(6) Uani 1 1 d . . . . .
C63 C -0.301(2) -0.0516(13) -0.1082(9) 0.099(6) Uani 1 1 d . U . . .
H63 H -0.3406 -0.0536 -0.0817 0.119 Uiso 1 1 calc R U . . .
O13 O -0.3171(15) -0.8243(7) -0.1498(5) 0.091(5) Uani 1 1 d D . . . .
C27 C 0.0528(17) -0.1914(15) -0.2588(7) 0.114(8) Uani 1 1 d D U . . .
H27A H 0.1079 -0.2279 -0.2564 0.171 Uiso 1 1 calc R U . . .
H27B H 0.0868 -0.1448 -0.2554 0.171 Uiso 1 1 calc R U . . .
H27C H 0.0051 -0.1945 -0.2894 0.171 Uiso 1 1 calc R U . . .
C9 C -0.439(2) -0.3258(14) -0.4597(8) 0.116(9) Uani 1 1 d D U . . .
H9A H -0.3617 -0.3333 -0.4576 0.175 Uiso 1 1 calc R U . . .
H9B H -0.4622 -0.2865 -0.4810 0.175 Uiso 1 1 calc R U . . .
H9C H -0.4774 -0.3686 -0.4715 0.175 Uiso 1 1 calc R U . . .
C60 C -0.7582(16) -0.3335(15) -0.0846(8) 0.095(7) Uani 1 1 d . U . . .
H60A H -0.7884 -0.2863 -0.0911 0.142 Uiso 1 1 calc R U . . .
H60B H -0.8162 -0.3680 -0.0869 0.142 Uiso 1 1 calc R U . . .
H60C H -0.7133 -0.3452 -0.1073 0.142 Uiso 1 1 calc R U . . .
C24 C 0.135(2) -0.3338(12) -0.3443(12) 0.135(11) Uani 1 1 d D U . . .
H24A H 0.0866 -0.3051 -0.3673 0.202 Uiso 1 1 calc R U . . .
H24B H 0.2089 -0.3238 -0.3465 0.202 Uiso 1 1 calc R U . . .
H24C H 0.1234 -0.3222 -0.3129 0.202 Uiso 1 1 calc R U . . .
C51A C 0.286(2) -0.708(2) -0.4642(13) 0.078(7) Uani 0.60(2) 1 d D U P E 1
H51A H 0.2596 -0.7467 -0.4853 0.118 Uiso 0.60(2) 1 calc R U P E 1
H51B H 0.3478 -0.7233 -0.4412 0.118 Uiso 0.60(2) 1 calc R U P E 1
H51C H 0.3068 -0.6683 -0.4823 0.118 Uiso 0.60(2) 1 calc R U P E 1
C8 C -0.460(2) -0.2354(13) -0.4073(9) 0.164(11) Uani 1 1 d D U . . .
H8A H -0.4497 -0.2144 -0.4367 0.246 Uiso 1 1 d R U . . .
H8B H -0.4026 -0.2205 -0.3820 0.246 Uiso 1 1 d R U . . .
H8C H -0.5291 -0.2198 -0.4005 0.246 Uiso 1 1 d R U . . .
C49 C 0.2385(16) -0.6171(12) -0.4124(8) 0.083(5) Uani 1 1 d D U . . .
H49A H 0.2449 -0.5797 -0.4349 0.125 Uiso 0.60(2) 1 d R U P E 1
H49B H 0.3090 -0.6270 -0.3933 0.125 Uiso 0.60(2) 1 d R U P E 1
H49C H 0.1898 -0.6019 -0.3921 0.125 Uiso 0.60(2) 1 d R U P E 1
C50A C 0.1980(15) -0.6836(14) -0.4392(10) 0.073(6) Uani 0.60(2) 1 d D U P E 1
H50A H 0.1909 -0.7206 -0.4155 0.088 Uiso 0.60(2) 1 calc R U P E 1
C17 C -0.6355(17) -0.6291(11) -0.1519(9) 0.107(9) Uani 1 1 d D U . . .
H17A H -0.6772 -0.6333 -0.1837 0.161 Uiso 1 1 calc R U . . .
H17B H -0.6770 -0.6478 -0.1297 0.161 Uiso 1 1 calc R U . . .
H17C H -0.5689 -0.6559 -0.1494 0.161 Uiso 1 1 calc R U . . .
C25 C 0.1808(16) -0.4598(13) -0.3190(8) 0.098(7) Uani 1 1 d D U . . .
H25A H 0.1544 -0.4591 -0.2897 0.147 Uiso 1 1 d R U . . .
H25B H 0.2540 -0.4415 -0.3137 0.147 Uiso 1 1 d R U . . .
H25C H 0.1801 -0.5083 -0.3306 0.147 Uiso 1 1 d R U . . .
C67 C -0.326(2) -0.1000(12) -0.3117(8) 0.081(6) Uani 1 1 d . U . . .
C59 C -0.6906(17) -0.3353(17) -0.0353(8) 0.098(6) Uani 1 1 d . U . . .
H59 H -0.6775 -0.3863 -0.0277 0.118 Uiso 1 1 calc R U . . .
C53 C -0.366(3) -0.5643(18) 0.0433(12) 0.187(10) Uani 1 1 d D U . . .
H53 H -0.4384 -0.5819 0.0454 0.224 Uiso 1 1 calc R U . . .
C44 C -0.2652(17) -0.8976(12) -0.4533(8) 0.083(5) Uani 1 1 d . U . . .
H44 H -0.2508 -0.8545 -0.4707 0.100 Uiso 1 1 calc R U . . .
C36 C -0.071(2) -0.7464(13) -0.0849(8) 0.112(9) Uani 1 1 d . U . . .
H36A H -0.1463 -0.7567 -0.0862 0.168 Uiso 1 1 calc R U . . .
H36B H -0.0282 -0.7657 -0.0561 0.168 Uiso 1 1 calc R U . . .
H36C H -0.0474 -0.7678 -0.1119 0.168 Uiso 1 1 calc R U . . .
C35 C 0.0479(17) -0.6448(19) -0.0962(9) 0.137(11) Uani 1 1 d . U . . .
H35A H 0.0329 -0.6075 -0.1199 0.205 Uiso 1 1 d R U . . .
H35B H 0.0803 -0.6852 -0.1092 0.205 Uiso 1 1 d R U . . .
H35C H 0.0973 -0.6268 -0.0688 0.205 Uiso 1 1 d R U . . .
C61 C -0.755(2) -0.307(2) 0.0011(10) 0.127(9) Uani 1 1 d . U . . .
H61A H -0.7141 -0.3159 0.0326 0.190 Uiso 1 1 d R U . . .
H61B H -0.8233 -0.3316 -0.0032 0.190 Uiso 1 1 d R U . . .
H61C H -0.7677 -0.2559 -0.0028 0.190 Uiso 1 1 d R U . . .
N11A N 0.032(2) -0.7366(14) -0.4959(10) 0.071(8) Uani 0.54(2) 1 d D U P A 1
H11D H 0.0841 -0.7622 -0.5108 0.085 Uiso 0.54(2) 1 calc R U P A 1
H11E H -0.0281 -0.7211 -0.5205 0.085 Uiso 0.54(2) 1 calc R U P A 1
C45 C -0.260(2) -0.9622(12) -0.4805(8) 0.097(7) Uani 1 1 d . U . . .
H45A H -0.1890 -0.9830 -0.4722 0.146 Uiso 1 1 d R U . . .
H45B H -0.2757 -0.9508 -0.5139 0.146 Uiso 1 1 d R U . . .
H45C H -0.3135 -0.9959 -0.4736 0.146 Uiso 1 1 d R U . . .
C28 C 0.0634(16) -0.2291(13) -0.1784(7) 0.107(8) Uani 1 1 d D U . . .
H28A H 0.0846 -0.1902 -0.1565 0.160 Uiso 1 1 calc R U . . .
H28B H 0.1271 -0.2496 -0.1873 0.160 Uiso 1 1 calc R U . . .
H28C H 0.0264 -0.2653 -0.1636 0.160 Uiso 1 1 calc R U . . .
C46 C -0.3819(17) -0.8948(15) -0.4381(9) 0.109(8) Uani 1 1 d . U . . .
H46A H -0.3759 -0.9135 -0.4064 0.164 Uiso 1 1 calc R U . . .
H46B H -0.4330 -0.9233 -0.4598 0.164 Uiso 1 1 calc R U . . .
H46C H -0.4069 -0.8458 -0.4390 0.164 Uiso 1 1 calc R U . . .
N6 N -0.2742(17) 0.0202(10) -0.2832(7) 0.108(7) Uani 1 1 d D U . . .
H6A H -0.2852 0.0713 -0.2893 0.129 Uiso 1 1 calc R U . B 1
H6B H -0.1984 0.0087 -0.2830 0.129 Uiso 1 1 calc R U . B 1
C70 C -0.513(2) -0.0143(14) -0.2967(9) 0.105(8) Uani 1 1 d . U . . .
H70A H -0.5122 -0.0641 -0.2876 0.157 Uiso 0.75 1 d R U P F 1
H70B H -0.5868 0.0015 -0.3067 0.157 Uiso 0.75 1 d R U P F 1
H70C H -0.4781 0.0140 -0.2699 0.157 Uiso 0.75 1 d R U P F 1
N7 N -0.347(2) 0.0013(13) -0.1468(8) 0.137(8) Uani 1 1 d . U . . .
H7AA H -0.3211 0.0486 -0.1352 0.164 Uiso 0.75 1 calc R U P B 1
H7AB H -0.4251 0.0013 -0.1494 0.164 Uiso 0.75 1 calc R U P B 1
H7BC H -0.2901 0.0377 -0.1445 0.164 Uiso 0.25 1 calc R U P B 2
H7BD H -0.4060 0.0243 -0.1351 0.164 Uiso 0.25 1 calc R U P B 2
C64 C -0.179(3) -0.0228(14) -0.0942(11) 0.130(7) Uani 1 1 d D U . . .
H64 H -0.1387 -0.0175 -0.1203 0.156 Uiso 1 1 calc R U . . .
C68 C -0.3457(18) -0.0219(11) -0.3197(8) 0.089(7) Uani 1 1 d D U . . .
C69 C -0.449(2) -0.0074(16) -0.3382(11) 0.118(9) Uani 1 1 d . U . . .
H69 H -0.4511 0.0440 -0.3460 0.142 Uiso 1 1 calc R U . . .
C65 C -0.128(3) -0.0752(14) -0.0526(13) 0.188(13) Uani 1 1 d D U . . .
H65A H -0.1656 -0.0907 -0.0279 0.281 Uiso 1 1 d R U . . .
H65B H -0.0731 -0.0408 -0.0397 0.281 Uiso 1 1 d R U . . .
H65C H -0.0950 -0.1160 -0.0647 0.281 Uiso 1 1 d R U . . .
C71 C -0.514(2) -0.0418(15) -0.3787(9) 0.119(9) Uani 1 1 d . U . . .
H71A H -0.5313 -0.0899 -0.3704 0.179 Uiso 1 1 calc R U . . .
H71B H -0.4740 -0.0434 -0.4042 0.179 Uiso 1 1 calc R U . . .
H71C H -0.5803 -0.0151 -0.3888 0.179 Uiso 1 1 calc R U . . .
N8 N -0.5190(19) -0.3138(15) 0.0215(9) 0.132(8) Uani 1 1 d . U . . .
H8D H -0.5648 -0.3093 0.0452 0.159 Uiso 0.3333 1 calc R U P C 2
H8E H -0.4666 -0.2747 0.0267 0.159 Uiso 0.3333 1 calc R U P C 2
N9 N -0.356(2) -0.4877(16) 0.0542(11) 0.197(10) Uani 1 1 d D U . . .
H9AA H -0.2936 -0.4685 0.0429 0.236 Uiso 0.6667 1 calc R U P C 1
H9AB H -0.3431 -0.4815 0.0885 0.236 Uiso 0.6667 1 calc R U P C 1
H9BC H -0.2841 -0.4758 0.0486 0.236 Uiso 0.3333 1 calc DR U P C 2
H9BD H -0.3495 -0.4865 0.0886 0.236 Uiso 0.3333 1 calc R U P C 2
C20 C -0.524(2) -0.7616(17) -0.3282(7) 0.141(10) Uani 1 1 d D U . . .
H20A H -0.6021 -0.7586 -0.3319 0.211 Uiso 1 1 d R U . . .
H20B H -0.5057 -0.7999 -0.3478 0.211 Uiso 1 1 d R U . . .
H20C H -0.4963 -0.7169 -0.3377 0.211 Uiso 1 1 d R U . . .
C7 C -0.561(2) -0.3391(16) -0.4101(10) 0.143(12) Uani 1 1 d D U . . .
H7A H -0.5509 -0.3726 -0.3841 0.214 Uiso 1 1 calc R U . . .
H7B H -0.5917 -0.3637 -0.4391 0.214 Uiso 1 1 calc R U . . .
H7C H -0.6091 -0.3013 -0.4044 0.214 Uiso 1 1 calc R U . . .
Ag1A Ag -0.4018(9) -0.0083(4) -0.2158(3) 0.094(3) Uani 0.25 1 d . . P B 2
Ag1B Ag -0.4508(5) -0.3914(5) 0.0309(2) 0.082(2) Uani 0.3333 1 d . . P C 2
O28 O -0.0253(13) -0.5093(9) -0.5346(6) 0.093(5) Uani 1 1 d . U . . .
C1 C -0.2528(12) -0.4816(9) -0.2524(5) 0.0224(16) Uani 1 1 d . U . . .
Ag1C Ag 0.0036(17) -0.8134(7) -0.4260(10) 0.053(4) Uani 0.27(3) 1 d . U P A 2
C51B C 0.261(3) -0.657(3) -0.4955(16) 0.062(8) Uani 0.40(2) 1 d D U P E 2
H51D H 0.3365 -0.6506 -0.4809 0.093 Uiso 0.40(2) 1 calc R U P E 2
H51E H 0.2460 -0.6314 -0.5251 0.093 Uiso 0.40(2) 1 calc R U P E 2
H51F H 0.2475 -0.7077 -0.5015 0.093 Uiso 0.40(2) 1 calc R U P E 2
C50B C 0.191(2) -0.630(2) -0.4633(9) 0.076(7) Uani 0.40(2) 1 d D U P E 2
H50B H 0.1680 -0.5822 -0.4759 0.091 Uiso 0.40(2) 1 calc R U P E 2
N11B N 0.129(3) -0.7443(15) -0.4450(12) 0.076(8) Uani 0.46(2) 1 d D U P A 2
H11F H 0.1830 -0.7347 -0.4166 0.092 Uiso 0.46(2) 1 calc R U P A 2
H11G H 0.1649 -0.7701 -0.4671 0.092 Uiso 0.46(2) 1 calc R U P A 2
C55 C -0.176(2) -0.5737(18) 0.0707(10) 0.167(11) Uani 1 1 d D U . . .
H55A H -0.1240 -0.6087 0.0858 0.250 Uiso 1 1 d R U . . .
H55B H -0.1605 -0.5280 0.0862 0.250 Uiso 1 1 d DR U . . .
H55C H -0.1710 -0.5693 0.0377 0.250 Uiso 1 1 d R U . . .
C54 C -0.281(3) -0.6076(14) 0.0736(11) 0.201(10) Uani 1 1 d D U . . .
C56 C -0.296(3) -0.595(3) 0.1231(12) 0.234(14) Uani 1 1 d D U . . .
H56A H -0.2453 -0.6345 0.1273 0.351 Uiso 1 1 d R U . . .
H56B H -0.3664 -0.6124 0.1271 0.351 Uiso 1 1 d R U . . .
H56C H -0.2714 -0.5586 0.1463 0.351 Uiso 1 1 d R U . . .
C66 C -0.183(3) 0.0453(14) -0.0616(13) 0.196(13) Uani 1 1 d D U . . .
H66A H -0.2089 0.0894 -0.0773 0.294 Uiso 1 1 d R U . . .
H66B H -0.1207 0.0551 -0.0371 0.294 Uiso 1 1 d R U . . .
H66C H -0.2398 0.0243 -0.0475 0.294 Uiso 1 1 d R U . . .
O9B O -0.585(3) -0.5357(15) -0.2959(8) 0.090(7) Uani 0.358(15) 1 d D U P D 2
O7B O -0.496(3) -0.5266(15) -0.3510(10) 0.078(6) Uani 0.358(15) 1 d D U P D 2
O8B O -0.558(3) -0.4324(10) -0.3232(12) 0.076(6) Uani 0.358(15) 1 d D U P D 2
C16 C -0.611(2) -0.5482(15) -0.0949(9) 0.135(11) Uani 1 1 d D U . . .
H16A H -0.5460 -0.5695 -0.0765 0.203 Uiso 1 1 calc R U . . .
H16B H -0.6739 -0.5700 -0.0865 0.203 Uiso 1 1 calc R U . . .
H16C H -0.6109 -0.4974 -0.0885 0.203 Uiso 1 1 calc R U . . .
C29 C -0.056(2) -0.1332(14) -0.2097(10) 0.154(10) Uani 1 1 d D U . . .
H29A H -0.1135 -0.1190 -0.2354 0.231 Uiso 1 1 calc R U . . .
H29B H -0.0002 -0.0971 -0.2049 0.231 Uiso 1 1 calc R U . . .
H29C H -0.0852 -0.1385 -0.1811 0.231 Uiso 1 1 calc R U . . .

loop_
_atom_site_aniso_label
_atom_site_aniso_U_11
_atom_site_aniso_U_22
_atom_site_aniso_U_33
_atom_site_aniso_U_23
_atom_site_aniso_U_13
_atom_site_aniso_U_12
Ag17 0.0452(7) 0.0497(8) 0.0338(7) -0.0028(6) 0.0042(5) 0.0023(6)
Ag4 0.0374(6) 0.0415(7) 0.0405(7) -0.0024(6) 0.0061(5) -0.0018(6)
Ag15 0.0370(6) 0.0438(7) 0.0343(7) -0.0041(6) 0.0057(5) -0.0074(5)
Ag19 0.0498(7) 0.0480(8) 0.0363(7) 0.0005(6) 0.0035(6) 0.0015(7)
Ag1 0.0426(7) 0.0538(8) 0.0458(8) 0.0014(7) 0.0103(6) 0.0055(7)
Ag20 0.0388(6) 0.0381(7) 0.0376(7) -0.0013(6) 0.0032(5) 0.0021(6)
Ag10 0.0369(7) 0.0699(10) 0.0400(7) -0.0155(7) 0.0079(6) -0.0119(7)
Ag18 0.0486(8) 0.0549(8) 0.0455(8) -0.0142(7) 0.0109(6) -0.0063(7)
Ag5 0.0499(7) 0.0428(7) 0.0498(8) -0.0025(7) 0.0039(6) 0.0025(6)
Ag2 0.0437(7) 0.0560(9) 0.0527(8) -0.0060(7) 0.0035(6) -0.0070(7)
Ag14 0.0337(6) 0.0398(6) 0.0320(6) -0.0043(5) 0.0036(5) 0.0007(5)
Ag16 0.0498(7) 0.0428(8) 0.0393(7) -0.0039(6) 0.0049(6) 0.0024(6)
Ag3 0.0513(8) 0.0618(10) 0.0646(9) -0.0253(8) 0.0132(7) -0.0090(7)
Ag9 0.0420(7) 0.0758(11) 0.0539(9) -0.0032(8) 0.0005(6) 0.0111(7)
Ag8 0.0441(7) 0.0378(7) 0.0585(8) -0.0088(6) 0.0069(6) -0.0004(6)
Ag13 0.0434(7) 0.0418(7) 0.0528(8) 0.0033(6) 0.0138(6) 0.0036(6)
Ag12 0.0645(9) 0.0705(11) 0.0574(9) 0.0163(8) -0.0106(7) -0.0212(8)
Ag6 0.0468(7) 0.0510(8) 0.0505(8) 0.0100(7) 0.0106(6) 0.0052(7)
Ag7 0.0508(8) 0.0613(9) 0.0403(7) -0.0008(7) 0.0011(6) -0.0083(7)
Ag11 0.0503(8) 0.0734(11) 0.0559(9) 0.0008(8) 0.0090(7) 0.0060(8)
S6 0.036(2) 0.040(2) 0.043(2) -0.003(2) 0.0048(17) -0.0014(18)
S4 0.028(2) 0.064(3) 0.043(2) -0.008(2) 0.0009(17) -0.009(2)
S1 0.0251(18) 0.046(2) 0.032(2) -0.0053(18) -0.0044(15) -0.0037(17)
S8 0.035(2) 0.053(3) 0.0260(19) -0.0125(19) 0.0014(16) -0.0042(19)
S10 0.033(2) 0.041(2) 0.038(2) -0.006(2) -0.0064(16) 0.0067(19)
S3 0.030(2) 0.046(3) 0.056(3) -0.016(2) 0.0016(18) 0.0049(19)
S9 0.040(2) 0.062(3) 0.033(2) 0.003(2) -0.0024(17) 0.006(2)
S2 0.037(2) 0.046(2) 0.036(2) 0.004(2) -0.0030(17) 0.0069(19)
S5 0.033(2) 0.040(2) 0.048(2) -0.004(2) 0.0007(18) -0.0055(19)
S7 0.040(2) 0.038(2) 0.040(2) -0.0067(19) -0.0004(18) -0.0035(19)
Ag23 0.071(2) 0.0489(16) 0.063(3) -0.0096(18) 0.019(2) 0.0010(15)
Ag21 0.0894(17) 0.0548(13) 0.0895(18) -0.0226(12) -0.0162(15) 0.0100(14)
Ag22 0.088(2) 0.098(3) 0.0616(18) 0.003(2) 0.0208(15) 0.021(2)
O19 0.039(6) 0.044(7) 0.038(6) -0.006(5) 0.016(5) 0.001(5)
O25 0.064(9) 0.132(15) 0.047(8) -0.012(9) 0.026(7) 0.018(10)
O17 0.126(12) 0.023(6) 0.055(8) 0.000(6) 0.026(8) -0.017(7)
O18 0.065(9) 0.052(8) 0.131(13) 0.022(9) 0.052(9) 0.006(7)
O22 0.077(9) 0.061(9) 0.077(10) -0.024(8) 0.020(7) -0.005(7)
O23 0.111(10) 0.082(10) 0.078(9) -0.025(8) -0.017(8) 0.010(8)
O16 0.126(13) 0.050(8) 0.066(9) -0.008(8) 0.023(9) -0.034(9)
O27 0.145(12) 0.103(11) 0.108(10) 0.012(10) 0.038(9) -0.013(10)
O24 0.089(9) 0.117(11) 0.127(11) -0.007(9) 0.062(9) 0.031(8)
O26 0.091(9) 0.075(9) 0.086(9) 0.012(8) -0.028(7) -0.017(8)
O21 0.126(10) 0.080(9) 0.100(9) 0.033(8) 0.059(8) 0.037(8)
O20 0.080(9) 0.083(10) 0.058(8) 0.021(7) 0.020(7) 0.010(8)
O2 0.034(3) 0.034(4) 0.038(4) 0.004(3) -0.007(3) -0.006(3)
O3 0.046(5) 0.060(6) 0.056(5) -0.012(5) 0.005(4) -0.003(5)
O1 0.063(5) 0.056(6) 0.052(5) -0.004(5) -0.018(5) -0.027(5)
O8A 0.083(11) 0.051(10) 0.050(10) -0.029(9) 0.005(9) -0.018(9)
O5 0.062(8) 0.088(11) 0.087(10) -0.048(9) 0.011(7) -0.026(8)
N4 0.026(6) 0.064(9) 0.073(9) -0.021(8) 0.000(6) -0.015(7)
N2 0.048(8) 0.093(11) 0.094(11) 0.032(9) -0.008(8) 0.000(8)
C38 0.023(7) 0.024(8) 0.076(12) -0.037(8) 0.008(7) -0.001(6)
C2 0.038(8) 0.063(11) 0.019(7) 0.004(8) -0.008(6) -0.005(9)
C47 0.042(9) 0.035(10) 0.082(14) 0.011(10) 0.026(9) -0.010(8)
O6 0.052(7) 0.093(10) 0.079(9) -0.040(8) 0.023(7) -0.016(7)
N3 0.078(11) 0.055(10) 0.059(10) -0.004(9) 0.025(8) -0.022(9)
C26 0.043(10) 0.078(12) 0.115(14) -0.023(12) 0.004(10) -0.033(10)
C30 0.038(9) 0.067(12) 0.032(8) -0.026(9) -0.010(7) -0.008(9)
C3 0.060(11) 0.095(16) 0.032(9) -0.020(10) -0.013(8) 0.013(11)
C10 0.024(9) 0.15(2) 0.093(16) 0.058(17) -0.011(10) 0.025(12)
C14 0.034(10) 0.089(16) 0.137(19) -0.047(14) 0.019(11) -0.014(10)
C57 0.037(9) 0.136(17) 0.057(11) -0.031(12) 0.012(8) 0.009(11)
C18 0.039(9) 0.057(11) 0.084(13) -0.018(11) -0.018(9) -0.021(9)
C40 0.039(8) 0.059(9) 0.074(10) -0.005(8) -0.029(7) 0.020(8)
C34 0.045(9) 0.043(10) 0.040(9) 0.010(8) -0.007(7) 0.019(8)
C22 0.040(8) 0.041(8) 0.078(10) -0.006(8) 0.020(7) -0.006(7)
C39 0.069(13) 0.059(13) 0.078(14) -0.023(11) 0.000(11) 0.011(11)
C11 0.077(13) 0.109(17) 0.082(14) -0.008(14) -0.018(11) 0.023(14)
C42 0.058(9) 0.042(9) 0.058(10) -0.028(9) 0.002(8) -0.011(8)
C33 0.053(11) 0.078(15) 0.065(13) -0.041(12) -0.013(10) -0.009(11)
C5 0.080(14) 0.063(13) 0.054(12) 0.011(10) -0.023(10) -0.038(11)
O12 0.127(12) 0.061(9) 0.052(8) -0.009(7) 0.040(8) -0.030(9)
C62 0.109(14) 0.064(12) 0.087(14) -0.032(12) -0.001(12) 0.015(11)
O10 0.101(12) 0.130(15) 0.049(8) 0.041(9) -0.003(8) -0.023(11)
C31 0.061(9) 0.071(10) 0.051(9) 0.002(8) -0.033(8) 0.013(8)
O14 0.077(10) 0.097(12) 0.117(12) -0.005(11) 0.041(9) 0.014(10)
N5 0.077(12) 0.058(12) 0.092(14) 0.019(10) 0.021(10) -0.007(9)
O7A 0.082(11) 0.086(12) 0.080(11) -0.020(10) 0.020(10) 0.003(10)
O9A 0.100(13) 0.071(12) 0.109(12) -0.026(11) -0.018(11) 0.025(10)
O4 0.088(10) 0.105(11) 0.089(10) 0.032(9) -0.009(8) 0.016(9)
C6 0.085(13) 0.082(14) 0.049(11) 0.005(11) -0.028(10) 0.034(12)
O15 0.158(18) 0.120(15) 0.101(13) 0.010(12) 0.068(12) -0.069(14)
C58 0.055(9) 0.147(15) 0.074(10) -0.031(11) 0.017(8) 0.011(10)
C41 0.050(9) 0.084(12) 0.113(12) 0.016(10) 0.012(9) 0.010(9)
C52 0.059(10) 0.073(11) 0.078(11) -0.020(10) 0.012(8) 0.005(9)
C43 0.074(9) 0.059(9) 0.083(10) -0.031(8) 0.000(8) -0.009(8)
C32 0.044(10) 0.127(18) 0.059(11) -0.038(12) 0.015(9) -0.022(11)
C4 0.099(16) 0.079(15) 0.050(12) 0.008(11) -0.025(11) -0.016(13)
C73 0.13(2) 0.060(14) 0.11(2) 0.024(14) 0.048(17) -0.019(15)
C48 0.061(9) 0.041(8) 0.083(10) 0.002(8) 0.052(8) -0.006(7)
C19 0.061(10) 0.086(12) 0.152(14) -0.012(11) 0.015(10) -0.007(10)
C13 0.064(12) 0.079(14) 0.098(15) -0.037(13) -0.022(11) 0.027(11)
C12 0.025(9) 0.133(18) 0.159(19) 0.017(16) 0.034(11) 0.016(11)
C21 0.079(13) 0.057(12) 0.134(18) -0.012(13) 0.019(13) -0.017(11)
C37 0.118(16) 0.106(16) 0.039(10) 0.014(11) -0.038(11) 0.032(14)
C23 0.092(12) 0.138(15) 0.106(13) -0.033(11) 0.046(10) -0.020(11)
N10 0.087(12) 0.067(11) 0.073(11) -0.016(9) 0.014(9) 0.035(9)
N1 0.080(13) 0.123(17) 0.077(12) 0.014(14) 0.022(11) -0.006(13)
O11 0.22(2) 0.087(12) 0.063(10) 0.021(9) 0.049(12) 0.022(13)
C15 0.124(17) 0.15(2) 0.22(2) 0.021(18) 0.023(16) -0.013(16)
C72 0.076(14) 0.047(12) 0.099(17) 0.026(12) 0.043(12) 0.006(11)
C63 0.122(12) 0.068(10) 0.097(12) -0.040(10) -0.003(10) 0.015(10)
O13 0.138(15) 0.050(8) 0.092(11) 0.011(8) 0.035(11) -0.006(9)
C27 0.071(13) 0.15(2) 0.130(18) -0.006(17) 0.039(13) -0.057(14)
C9 0.122(14) 0.122(15) 0.093(13) -0.018(12) -0.011(11) 0.020(12)
C60 0.051(11) 0.146(19) 0.093(14) 0.040(14) 0.028(10) 0.030(12)
C24 0.097(17) 0.106(19) 0.20(2) -0.025(18) 0.019(17) -0.043(16)
C51A 0.070(13) 0.074(14) 0.094(15) -0.013(12) 0.021(12) -0.006(12)
C8 0.175(18) 0.138(18) 0.136(17) 0.016(16) -0.075(15) 0.048(16)
C49 0.068(9) 0.088(10) 0.098(11) -0.019(10) 0.028(9) -0.017(9)
C50A 0.058(9) 0.076(10) 0.090(10) -0.014(9) 0.025(8) -0.007(8)
C17 0.055(12) 0.109(18) 0.16(2) 0.013(16) 0.028(13) -0.029(13)
C25 0.056(9) 0.112(13) 0.120(13) 0.041(11) -0.002(9) 0.024(10)
C67 0.111(12) 0.069(11) 0.068(11) 0.016(9) 0.028(10) -0.009(10)
C59 0.063(9) 0.152(15) 0.086(11) -0.017(11) 0.032(9) 0.010(10)
C53 0.204(13) 0.197(14) 0.162(12) 0.011(10) 0.039(10) -0.010(11)
C44 0.079(10) 0.077(10) 0.088(11) -0.028(9) -0.001(9) 0.000(9)
C36 0.148(19) 0.093(16) 0.066(13) 0.031(12) -0.049(13) 0.017(15)
C35 0.058(12) 0.24(3) 0.100(16) 0.076(17) -0.021(11) 0.028(16)
C61 0.087(15) 0.19(2) 0.107(17) 0.002(18) 0.022(13) -0.050(17)
N11A 0.084(18) 0.067(16) 0.083(17) -0.006(15) 0.068(14) -0.008(14)
C45 0.129(17) 0.066(13) 0.084(14) -0.022(12) -0.009(13) -0.012(13)
C28 0.074(12) 0.123(16) 0.108(15) -0.019(13) -0.024(11) -0.042(12)
C46 0.069(13) 0.112(17) 0.126(17) -0.025(15) -0.034(13) 0.006(13)
N6 0.118(12) 0.067(10) 0.134(12) 0.001(10) 0.011(10) -0.017(9)
C70 0.113(13) 0.096(13) 0.100(13) 0.000(11) 0.008(10) -0.006(11)
N7 0.169(14) 0.107(12) 0.121(13) -0.034(11) -0.004(11) 0.043(11)
C64 0.140(11) 0.098(10) 0.137(11) -0.029(9) -0.009(9) 0.021(9)
C68 0.100(12) 0.065(11) 0.095(12) 0.004(10) -0.003(10) 0.005(10)
C69 0.126(14) 0.096(13) 0.128(14) -0.021(11) 0.013(11) 0.008(11)
C65 0.20(2) 0.16(2) 0.18(2) -0.032(17) -0.004(18) 0.000(18)
C71 0.147(14) 0.106(13) 0.100(13) 0.008(11) 0.012(11) 0.027(12)
N8 0.108(12) 0.159(14) 0.133(13) -0.015(11) 0.029(10) 0.000(11)
N9 0.204(14) 0.205(14) 0.181(13) 0.002(11) 0.039(10) -0.009(11)
C20 0.141(17) 0.118(16) 0.145(18) -0.014(15) -0.021(15) -0.050(15)
C7 0.118(15) 0.171(17) 0.138(16) 0.001(13) 0.021(12) -0.006(13)
Ag1A 0.152(8) 0.057(4) 0.056(4) -0.005(3) -0.019(5) 0.023(5)
Ag1B 0.067(4) 0.132(6) 0.048(3) 0.015(4) 0.011(2) 0.028(4)
O28 0.100(11) 0.085(11) 0.113(12) 0.016(9) 0.070(9) 0.027(9)
C1 0.016(3) 0.022(3) 0.025(4) 0.002(3) -0.006(3) -0.008(3)
Ag1C 0.066(6) 0.029(4) 0.072(8) -0.015(5) 0.034(6) -0.012(4)
C51B 0.053(13) 0.065(14) 0.077(15) -0.020(13) 0.036(12) 0.003(13)
C50B 0.062(10) 0.080(10) 0.087(10) -0.007(9) 0.021(9) -0.006(9)
N11B 0.098(19) 0.065(17) 0.086(18) -0.005(16) 0.067(15) -0.005(15)
C55 0.19(2) 0.19(2) 0.099(16) 0.031(16) -0.019(16) -0.044(18)
C54 0.231(16) 0.224(17) 0.149(14) 0.020(15) 0.037(14) -0.005(15)
C56 0.30(3) 0.28(3) 0.15(2) 0.05(2) 0.09(2) 0.04(3)
C66 0.20(2) 0.141(19) 0.22(2) -0.047(17) -0.016(18) 0.040(17)
O9B 0.093(14) 0.074(13) 0.091(12) -0.038(12) -0.008(12) 0.008(12)
O7B 0.085(13) 0.064(13) 0.082(12) -0.023(12) 0.010(12) 0.030(11)
O8B 0.080(12) 0.070(12) 0.076(12) -0.020(11) 0.008(11) -0.015(11)
C16 0.110(14) 0.161(17) 0.145(16) -0.016(13) 0.053(12) -0.039(12)
C29 0.118(16) 0.101(16) 0.23(2) -0.035(16) -0.002(16) -0.014(15)

loop_
_atom_type_symbol
_atom_type_description
_atom_type_scat_dispersion_real
_atom_type_scat_dispersion_imag
_atom_type_scat_source
C C 0.0033 0.0016 'International Tables Vol C Tables 4.2.6.8 and 6.1.1.4'
H H 0.0000 0.0000 'International Tables Vol C Tables 4.2.6.8 and 6.1.1.4'
Ag Ag -0.8971 1.1015 'International Tables Vol C Tables 4.2.6.8 and 6.1.1.4'
N N 0.0061 0.0033 'International Tables Vol C Tables 4.2.6.8 and 6.1.1.4'
O O 0.0106 0.0060 'International Tables Vol C Tables 4.2.6.8 and 6.1.1.4'
S S 0.1246 0.1234 'International Tables Vol C Tables 4.2.6.8 and 6.1.1.4'

loop_
_geom_angle_atom_site_label_1
_geom_angle_atom_site_label_2
_geom_angle_atom_site_label_3
_geom_angle
S8 Ag17 S7 159.60(16)
S8 Ag17 O2 114.1(2)
S7 Ag17 O2 80.0(2)
S8 Ag17 Ag8 109.36(11)
S7 Ag17 Ag8 54.08(11)
O2 Ag17 Ag8 89.3(2)
S8 Ag17 Ag18 48.08(11)
S7 Ag17 Ag18 152.13(11)
O2 Ag17 Ag18 76.8(2)
Ag8 Ag17 Ag18 139.85(6)
S8 Ag17 Ag9 50.00(11)
S7 Ag17 Ag9 112.93(11)
O2 Ag17 Ag9 108.2(2)
Ag8 Ag17 Ag9 59.49(4)
Ag18 Ag17 Ag9 89.07(5)
S5 Ag4 S1 158.76(16)
S5 Ag4 O3 113.0(3)
S1 Ag4 O3 82.8(3)
S5 Ag4 Ag13 53.87(11)
S1 Ag4 Ag13 108.84(11)
O3 Ag4 Ag13 108.2(3)
S5 Ag4 Ag14 112.54(11)
S1 Ag4 Ag14 51.72(10)
O3 Ag4 Ag14 87.5(3)
Ag13 Ag4 Ag14 58.67(4)
S5 Ag4 Ag5 154.48(12)
S1 Ag4 Ag5 46.75(10)
O3 Ag4 Ag5 49.5(3)
Ag13 Ag4 Ag5 142.21(5)
Ag14 Ag4 Ag5 87.32(4)
S5 Ag4 Ag3 46.52(11)
S1 Ag4 Ag3 154.72(12)
O3 Ag4 Ag3 77.4(3)
Ag13 Ag4 Ag3 92.32(5)
Ag14 Ag4 Ag3 141.29(5)
Ag5 Ag4 Ag3 107.97(5)
O19 Ag15 S6 118.0(3)
O19 Ag15 S1 117.2(3)
S6 Ag15 S1 121.35(14)
O19 Ag15 O10 88.0(5)
S6 Ag15 O10 108.2(4)
S1 Ag15 O10 91.7(4)
O19 Ag15 Ag14 86.2(3)
S6 Ag15 Ag14 113.72(11)
S1 Ag15 Ag14 53.03(10)
O10 Ag15 Ag14 135.1(4)
O19 Ag15 Ag20 116.4(3)
S6 Ag15 Ag20 52.05(10)
S1 Ag15 Ag20 86.57(9)
O10 Ag15 Ag20 153.3(4)
Ag14 Ag15 Ag20 61.80(4)
O19 Ag15 Ag5 160.2(3)
S6 Ag15 Ag5 80.87(10)
S1 Ag15 Ag5 48.45(10)
O10 Ag15 Ag5 79.7(4)
Ag14 Ag15 Ag5 91.58(5)
Ag20 Ag15 Ag5 79.27(4)
S10 Ag19 S9 157.81(17)
S10 Ag19 Ag12 109.65(12)
S9 Ag19 Ag12 53.89(12)
S3 Ag1 S2 157.11(17)
S3 Ag1 O8A 86.3(4)
S2 Ag1 O8A 111.5(4)
S3 Ag1 O2 96.2(2)
S2 Ag1 O2 96.6(2)
O8A Ag1 O2 94.5(5)
S3 Ag1 Ag7 108.23(12)
S2 Ag1 Ag7 54.04(11)
O8A Ag1 Ag7 165.4(4)
O2 Ag1 Ag7 85.7(2)
S3 Ag1 Ag8 50.55(11)
S2 Ag1 Ag8 112.23(12)
O8A Ag1 Ag8 136.1(4)
O2 Ag1 Ag8 84.0(2)
Ag7 Ag1 Ag8 58.50(4)
S3 Ag1 Ag2 45.68(12)
S2 Ag1 Ag2 157.19(12)
O8A Ag1 Ag2 51.5(4)
O2 Ag1 Ag2 72.6(2)
Ag7 Ag1 Ag2 141.27(6)
Ag8 Ag1 Ag2 87.04(5)
S6 Ag20 S10 161.54(15)
S6 Ag20 O3 96.7(3)
S10 Ag20 O3 93.2(3)
S6 Ag20 Ag15 53.32(10)
S10 Ag20 Ag15 111.29(10)
O3 Ag20 Ag15 90.2(3)
S6 Ag20 Ag14 112.17(10)
S10 Ag20 Ag14 52.78(9)
O3 Ag20 Ag14 86.8(3)
Ag15 Ag20 Ag14 58.98(4)
S6 Ag20 Ag16 46.62(10)
S10 Ag20 Ag16 151.73(11)
O3 Ag20 Ag16 69.3(3)
Ag15 Ag20 Ag16 91.42(5)
Ag14 Ag20 Ag16 142.39(5)
O25 Ag10 O26 84.2(6)
O25 Ag10 S8 111.5(5)
O26 Ag10 S8 108.5(4)
O25 Ag10 S4 112.7(4)
O26 Ag10 S4 110.3(4)
S8 Ag10 S4 122.85(14)
O25 Ag10 Ag2 103.0(4)
O26 Ag10 Ag2 161.7(4)
S8 Ag10 Ag2 84.78(10)
S4 Ag10 Ag2 51.46(11)
O25 Ag10 Ag18 162.0(4)
O26 Ag10 Ag18 97.3(4)
S8 Ag10 Ag18 50.93(10)
S4 Ag10 Ag18 83.72(10)
Ag2 Ag10 Ag18 81.07(5)
O25 Ag10 Ag11 133.9(5)
O26 Ag10 Ag11 67.0(4)
S8 Ag10 Ag11 111.44(11)
S4 Ag10 Ag11 52.84(11)
Ag2 Ag10 Ag11 96.78(6)
Ag18 Ag10 Ag11 61.63(5)
O25 Ag10 Ag9 74.0(5)
O26 Ag10 Ag9 135.4(4)
S8 Ag10 Ag9 49.55(10)
S4 Ag10 Ag9 113.98(12)
Ag2 Ag10 Ag9 62.84(5)
Ag18 Ag10 Ag9 92.91(5)
Ag11 Ag10 Ag9 150.65(6)
O1 Ag18 S8 113.1(3)
O1 Ag18 S9 84.0(3)
S8 Ag18 S9 157.69(16)
O1 Ag18 Ag10 102.1(3)
S8 Ag18 Ag10 53.49(10)
S9 Ag18 Ag10 110.68(12)
O1 Ag18 Ag11 90.5(3)
S8 Ag18 Ag11 111.84(11)
S9 Ag18 Ag11 51.40(11)
Ag10 Ag18 Ag11 59.49(5)
O1 Ag18 Ag17 79.3(3)
S8 Ag18 Ag17 47.21(10)
S9 Ag18 Ag17 154.90(12)
Ag10 Ag18 Ag17 91.24(5)
Ag11 Ag18 Ag17 146.46(6)
S2 Ag5 S1 162.94(16)
S2 Ag5 O3 111.7(3)
S1 Ag5 O3 82.6(3)
S2 Ag5 Ag6 53.12(11)
S1 Ag5 Ag6 115.59(11)
O3 Ag5 Ag6 105.0(3)
S2 Ag5 Ag15 118.32(12)
S1 Ag5 Ag15 51.13(10)
O3 Ag5 Ag15 86.4(3)
Ag6 Ag5 Ag15 65.38(4)
S2 Ag5 Ag4 149.09(12)
S1 Ag5 Ag4 47.84(10)
O3 Ag5 Ag4 48.2(3)
Ag6 Ag5 Ag4 144.07(5)
Ag15 Ag5 Ag4 86.81(5)
S3 Ag2 S4 166.49(16)
S3 Ag2 Ag10 113.65(12)
S4 Ag2 Ag10 54.97(10)
S3 Ag2 Ag9 50.44(11)
S4 Ag2 Ag9 117.84(11)
Ag10 Ag2 Ag9 63.23(5)
S3 Ag2 Ag1 46.81(11)
S4 Ag2 Ag1 146.44(12)
Ag10 Ag2 Ag1 141.40(6)
Ag9 Ag2 Ag1 88.89(5)
O17 Ag14 O18 80.0(5)
O17 Ag14 S1 112.2(4)
O18 Ag14 S1 114.3(4)
O17 Ag14 S10 111.4(3)
O18 Ag14 S10 109.2(4)
S1 Ag14 S10 122.04(14)
O17 Ag14 Ag15 136.0(3)
O18 Ag14 Ag15 72.9(3)
S1 Ag14 Ag15 53.72(10)
S10 Ag14 Ag15 109.98(11)
O17 Ag14 Ag13 72.4(3)
O18 Ag14 Ag13 135.1(3)
S1 Ag14 Ag13 108.65(10)
S10 Ag14 Ag13 53.45(11)
Ag15 Ag14 Ag13 148.51(5)
O17 Ag14 Ag20 161.4(4)
O18 Ag14 Ag20 98.9(4)
S1 Ag14 Ag20 85.29(10)
S10 Ag14 Ag20 51.21(11)
Ag15 Ag14 Ag20 59.22(4)
Ag13 Ag14 Ag20 96.71(5)
O17 Ag14 Ag4 105.7(4)
O18 Ag14 Ag4 165.1(4)
S1 Ag14 Ag4 50.78(10)
S10 Ag14 Ag4 81.94(10)
Ag15 Ag14 Ag4 94.27(5)
Ag13 Ag14 Ag4 59.41(4)
Ag20 Ag14 Ag4 80.15(4)
S6 Ag16 S7 158.32(16)
S6 Ag16 O2 117.6(3)
S7 Ag16 O2 79.8(3)
S6 Ag16 Ag6 52.72(10)
S7 Ag16 Ag6 111.61(11)
O2 Ag16 Ag6 108.0(2)
S6 Ag16 Ag7 114.87(11)
S7 Ag16 Ag7 51.11(10)
O2 Ag16 Ag7 83.5(2)
Ag6 Ag16 Ag7 62.24(4)
S6 Ag16 Ag20 47.18(11)
S7 Ag16 Ag20 154.47(12)
O2 Ag16 Ag20 80.1(2)
Ag6 Ag16 Ag20 89.54(5)
Ag7 Ag16 Ag20 140.81(5)
S4 Ag3 S5 154.83(18)
S4 Ag3 O1 91.6(3)
S5 Ag3 O1 103.4(3)
S4 Ag3 O9A 115.0(5)
S5 Ag3 O9A 82.6(5)
O1 Ag3 O9A 100.0(6)
S4 Ag3 Ag12 108.74(13)
S5 Ag3 Ag12 52.62(11)
O1 Ag3 Ag12 88.3(3)
O9A Ag3 Ag12 135.1(5)
S4 Ag3 Ag4 158.87(14)
S5 Ag3 Ag4 46.28(11)
O1 Ag3 Ag4 75.1(3)
O9A Ag3 Ag4 53.4(6)
Ag12 Ag3 Ag4 87.56(5)
O24 Ag9 O23 85.2(7)
O24 Ag9 S8 120.0(5)
O23 Ag9 S8 115.4(4)
O24 Ag9 S3 106.6(5)
O23 Ag9 S3 116.3(4)
S8 Ag9 S3 111.15(14)
O24 Ag9 Ag8 137.4(5)
O23 Ag9 Ag8 77.9(5)
S8 Ag9 Ag8 102.54(11)
S3 Ag9 Ag8 51.03(11)
O24 Ag9 Ag2 96.6(5)
O23 Ag9 Ag2 162.8(4)
S8 Ag9 Ag2 78.61(10)
S3 Ag9 Ag2 46.72(11)
Ag8 Ag9 Ag2 89.50(5)
O24 Ag9 Ag17 165.9(5)
O23 Ag9 Ag17 104.6(5)
S8 Ag9 Ag17 46.71(10)
S3 Ag9 Ag17 78.52(10)
Ag8 Ag9 Ag17 55.95(4)
Ag2 Ag9 Ag17 77.15(5)
O24 Ag9 Ag10 79.4(5)
O23 Ag9 Ag10 142.7(4)
S8 Ag9 Ag10 49.37(10)
S3 Ag9 Ag10 100.63(12)
Ag8 Ag9 Ag10 134.26(6)
Ag2 Ag9 Ag10 53.93(4)
Ag17 Ag9 Ag10 86.71(5)
O22 Ag8 O21 79.0(6)
O22 Ag8 S3 115.5(4)
O21 Ag8 S3 113.7(4)
O22 Ag8 S7 115.1(4)
O21 Ag8 S7 101.6(4)
S3 Ag8 S7 122.16(15)
O22 Ag8 Ag7 133.4(4)
O21 Ag8 Ag7 64.1(4)
S3 Ag8 Ag7 105.10(11)
S7 Ag8 Ag7 52.20(10)
O22 Ag8 Ag17 111.9(4)
O21 Ag8 Ag17 153.0(4)
S3 Ag8 Ag17 84.68(11)
S7 Ag8 Ag17 51.42(10)
Ag7 Ag8 Ag17 92.88(5)
O22 Ag8 Ag9 78.8(4)
O21 Ag8 Ag9 142.3(4)
S3 Ag8 Ag9 52.29(11)
S7 Ag8 Ag9 115.33(11)
Ag7 Ag8 Ag9 147.33(6)
Ag17 Ag8 Ag9 64.57(5)
O22 Ag8 Ag1 161.1(3)
O21 Ag8 Ag1 96.9(4)
S3 Ag8 Ag1 49.12(11)
S7 Ag8 Ag1 83.75(10)
Ag7 Ag8 Ag1 56.76(4)
Ag17 Ag8 Ag1 80.04(5)
Ag9 Ag8 Ag1 94.50(5)
O16 Ag13 S10 122.5(4)
O16 Ag13 S5 118.9(4)
S10 Ag13 S5 114.41(15)
O16 Ag13 Ag14 86.5(4)
S10 Ag13 Ag14 53.48(10)
S5 Ag13 Ag14 112.63(11)
O16 Ag13 Ag4 114.9(4)
S10 Ag13 Ag4 83.50(10)
S5 Ag13 Ag4 50.72(11)
Ag14 Ag13 Ag4 61.91(4)
O16 Ag13 Ag12 135.9(4)
S10 Ag13 Ag12 95.92(11)
S5 Ag13 Ag12 47.71(10)
Ag14 Ag13 Ag12 136.93(6)
Ag4 Ag13 Ag12 87.89(5)
O13 Ag12 S9 119.6(4)
O13 Ag12 S5 111.9(4)
S9 Ag12 S5 127.14(16)
O13 Ag12 Ag19 150.4(5)
S9 Ag12 Ag19 52.44(11)
S5 Ag12 Ag19 87.34(11)
O13 Ag12 Ag3 127.6(5)
S9 Ag12 Ag3 86.82(11)
S5 Ag12 Ag3 50.79(11)
Ag19 Ag12 Ag3 81.94(6)
O13 Ag12 Ag11 97.9(4)
S9 Ag12 Ag11 49.16(11)
S5 Ag12 Ag11 114.34(12)
Ag19 Ag12 Ag11 93.75(6)
Ag3 Ag12 Ag11 64.41(5)
O13 Ag12 Ag13 110.0(4)
S9 Ag12 Ag13 117.38(12)
S5 Ag12 Ag13 48.56(11)
Ag19 Ag12 Ag13 65.38(5)
Ag3 Ag12 Ag13 91.80(5)
Ag11 Ag12 Ag13 151.08(7)
O12 Ag6 N5 83.0(6)
O12 Ag6 S6 110.7(4)
N5 Ag6 S6 115.5(5)
O12 Ag6 S2 116.7(4)
N5 Ag6 S2 104.5(5)
S6 Ag6 S2 120.36(15)
O12 Ag6 Ag16 158.5(4)
N5 Ag6 Ag16 95.5(5)
S6 Ag6 Ag16 50.75(10)
S2 Ag6 Ag16 84.52(10)
O12 Ag6 Ag5 109.4(3)
N5 Ag6 Ag5 153.3(4)
S6 Ag6 Ag5 82.94(11)
S2 Ag6 Ag5 48.96(11)
Ag16 Ag6 Ag5 81.32(5)
O12 Ag6 Ag7 135.9(4)
N5 Ag6 Ag7 65.7(5)
S6 Ag6 Ag7 110.51(11)
S2 Ag6 Ag7 50.10(10)
Ag16 Ag6 Ag7 59.84(4)
Ag5 Ag6 Ag7 90.49(5)
O20 Ag7 S7 118.7(4)
O20 Ag7 S2 115.0(4)
S7 Ag7 S2 125.87(15)
O20 Ag7 Ag1 124.4(4)
S7 Ag7 Ag1 89.96(11)
S2 Ag7 Ag1 52.63(11)
O20 Ag7 Ag8 93.6(4)
S7 Ag7 Ag8 53.87(11)
S2 Ag7 Ag8 117.03(12)
Ag1 Ag7 Ag8 64.74(5)
O20 Ag7 Ag16 152.7(4)
S7 Ag7 Ag16 50.23(11)
S2 Ag7 Ag16 83.73(10)
Ag1 Ag7 Ag16 82.62(5)
Ag8 Ag7 Ag16 95.06(5)
O20 Ag7 Ag6 117.3(4)
S7 Ag7 Ag6 106.55(11)
S2 Ag7 Ag6 50.99(10)
Ag1 Ag7 Ag6 94.70(5)
Ag8 Ag7 Ag6 149.09(6)
Ag16 Ag7 Ag6 57.91(4)
O27 Ag11 S9 123.0(5)
O27 Ag11 S4 116.0(6)
S9 Ag11 S4 116.70(15)
O27 Ag11 Ag10 86.2(6)
S9 Ag11 Ag10 109.36(13)
S4 Ag11 Ag10 52.97(11)
O27 Ag11 Ag18 119.7(5)
S9 Ag11 Ag18 50.68(12)
S4 Ag11 Ag18 82.06(11)
Ag10 Ag11 Ag18 58.88(5)
O27 Ag11 Ag12 135.9(6)
S9 Ag11 Ag12 48.83(11)
S4 Ag11 Ag12 100.00(11)
Ag10 Ag11 Ag12 137.53(6)
Ag18 Ag11 Ag12 88.34(5)
C22 S6 Ag16 112.1(5)
C22 S6 Ag20 114.1(5)
Ag16 S6 Ag20 86.20(14)
C22 S6 Ag15 113.4(5)
Ag16 S6 Ag15 134.49(18)
Ag20 S6 Ag15 74.63(12)
C22 S6 Ag6 114.9(5)
Ag16 S6 Ag6 76.54(13)
Ag20 S6 Ag6 131.00(17)
Ag15 S6 Ag6 85.57(13)
C14 S4 Ag2 117.4(6)
C14 S4 Ag3 117.3(6)
Ag2 S4 Ag3 88.70(16)
C14 S4 Ag11 108.3(6)
Ag2 S4 Ag11 130.91(17)
Ag3 S4 Ag11 85.69(16)
C14 S4 Ag10 111.1(6)
Ag2 S4 Ag10 73.57(14)
Ag3 S4 Ag10 131.28(17)
Ag11 S4 Ag10 74.19(11)
C2 S1 Ag5 119.8(6)
C2 S1 Ag4 117.1(5)
Ag5 S1 Ag4 85.41(13)
C2 S1 Ag14 111.0(6)
Ag5 S1 Ag14 128.72(15)
Ag4 S1 Ag14 77.50(12)
C2 S1 Ag15 113.7(5)
Ag5 S1 Ag15 80.42(13)
Ag4 S1 Ag15 127.53(14)
Ag14 S1 Ag15 73.25(11)
C30 S8 Ag17 115.7(6)
C30 S8 Ag18 115.3(6)
Ag17 S8 Ag18 84.71(13)
C30 S8 Ag10 112.0(6)
Ag17 S8 Ag10 132.31(15)
Ag18 S8 Ag10 75.58(13)
C30 S8 Ag9 109.1(6)
Ag17 S8 Ag9 83.29(14)
Ag18 S8 Ag9 134.91(16)
Ag10 S8 Ag9 81.08(12)
C38 S10 Ag19 115.9(4)
C38 S10 Ag20 112.8(4)
Ag19 S10 Ag20 87.47(14)
C38 S10 Ag13 113.1(4)
Ag19 S10 Ag13 87.58(15)
Ag20 S10 Ag13 130.99(16)
C38 S10 Ag14 110.0(4)
Ag19 S10 Ag14 134.02(17)
Ag20 S10 Ag14 76.01(12)
Ag13 S10 Ag14 73.07(11)
C10 S3 Ag2 113.5(6)
C10 S3 Ag1 112.9(6)
Ag2 S3 Ag1 87.51(15)
C10 S3 Ag8 112.3(6)
Ag2 S3 Ag8 133.79(18)
Ag1 S3 Ag8 80.33(15)
C10 S3 Ag9 109.5(6)
Ag2 S3 Ag9 82.84(16)
Ag1 S3 Ag9 136.83(17)
Ag8 S3 Ag9 76.69(12)
C34 S9 Ag19 112.3(6)
C34 S9 Ag18 117.6(6)
Ag19 S9 Ag18 87.21(16)
C34 S9 Ag12 114.4(6)
Ag19 S9 Ag12 73.67(13)
Ag18 S9 Ag12 128.06(17)
C34 S9 Ag11 113.1(6)
Ag19 S9 Ag11 134.12(17)
Ag18 S9 Ag11 77.92(15)
Ag12 S9 Ag11 82.01(14)
C6 S2 Ag5 108.5(6)
C6 S2 Ag1 113.5(6)
Ag5 S2 Ag1 91.57(16)
C6 S2 Ag7 119.1(6)
Ag5 S2 Ag7 132.25(17)
Ag1 S2 Ag7 73.33(12)
C6 S2 Ag6 115.5(6)
Ag5 S2 Ag6 77.92(14)
Ag1 S2 Ag6 130.64(16)
Ag7 S2 Ag6 78.90(13)
C18 S5 Ag4 118.7(5)
C18 S5 Ag3 112.5(5)
Ag4 S5 Ag3 87.20(15)
C18 S5 Ag12 112.4(5)
Ag4 S5 Ag12 128.77(17)
Ag3 S5 Ag12 76.59(14)
C18 S5 Ag13 111.0(5)
Ag4 S5 Ag13 75.41(13)
Ag3 S5 Ag13 136.34(18)
Ag12 S5 Ag13 83.73(13)
C26 S7 Ag17 114.0(5)
C26 S7 Ag16 115.0(6)
Ag17 S7 Ag16 89.57(15)
C26 S7 Ag7 119.7(5)
Ag17 S7 Ag7 125.05(17)
Ag16 S7 Ag7 78.66(13)
C26 S7 Ag8 114.1(6)
Ag17 S7 Ag8 74.50(13)
Ag16 S7 Ag8 130.68(17)
Ag7 S7 Ag8 73.93(12)
N10 Ag23 N11A 161.0(8)
N7 Ag21 N6 160.9(9)
N7 Ag21 O22 69.4(7)
N6 Ag21 O22 127.4(6)
N9 Ag22 N8 134.4(12)
C47 O19 Ag15 119.9(11)
C57 O25 Ag10 134.5(17)
C57 O25 Ag1B 96.0(14)
Ag10 O25 Ag1B 117.3(7)
C42 O17 Ag14 134.1(12)
C47 O18 Ag14 134.0(12)
C62 O22 Ag8 130.7(18)
C62 O22 Ag21 113.6(16)
Ag8 O22 Ag21 113.1(6)
C62 O23 Ag9 124.6(16)
C42 O16 Ag13 117.7(12)
C52 O27 Ag11 118.6(18)
C57 O24 Ag9 122.7(15)
C52 O26 Ag10 136.4(15)
C67 O21 Ag8 143.0(16)
C67 O20 Ag7 113.6(13)
C1 O2 Ag17 129.3(9)
C1 O2 Ag16 119.7(10)
Ag17 O2 Ag16 86.9(3)
C1 O2 Ag1 109.3(8)
Ag17 O2 Ag1 103.7(4)
Ag16 O2 Ag1 104.0(3)
C1 O3 Ag4 123.6(10)
C1 O3 Ag5 121.4(10)
Ag4 O3 Ag5 82.2(3)
C1 O3 Ag20 117.7(9)
Ag4 O3 Ag20 103.7(4)
Ag5 O3 Ag20 101.3(4)
C1 O1 Ag18 129.5(9)
C1 O1 Ag3 117.4(9)
Ag18 O1 Ag3 109.3(5)
N2 O8A Ag1 118.2(14)
O6 N4 O5 122.9(9)
O6 N4 O4 120.2(9)
O5 N4 O4 116.9(9)
O7B N2 O9B 113.9(12)
O7B N2 O8B 115.6(11)
O9B N2 O8B 115.2(12)
O7A N2 O8A 118.9(9)
O7A N2 O9A 119.7(9)
O8A N2 O9A 120.2(9)
C39 C38 C41 107.5(15)
C39 C38 C40 110.7(14)
C41 C38 C40 115.1(14)
C39 C38 S10 108.9(10)
C41 C38 S10 107.0(11)
C40 C38 S10 107.5(9)
C3 C2 C4 117.8(16)
C3 C2 C5 111.9(18)
C4 C2 C5 107.5(16)
C3 C2 S1 107.6(10)
C4 C2 S1 106.0(13)
C5 C2 S1 105.2(10)
O19 C47 O18 123.6(17)
O19 C47 C48 120.6(16)
O18 C47 C48 115.8(16)
O12 N3 O11 119.2(17)
O12 N3 O10 122.8(17)
O11 N3 O10 117.5(18)
C27 C26 C29 110.1(12)
C27 C26 C28 108.7(11)
C29 C26 C28 108.8(12)
C27 C26 S7 111.1(14)
C29 C26 S7 106.9(16)
C28 C26 S7 111.2(13)
C32 C30 C31 110.1(17)
C32 C30 C33 111.8(16)
C31 C30 C33 113.8(14)
C32 C30 S8 106.2(11)
C31 C30 S8 108.8(12)
C33 C30 S8 105.7(12)
C2 C3 H3A 109.5
C2 C3 H3B 109.5
H3A C3 H3B 109.5
C2 C3 H3C 109.5
H3A C3 H3C 109.5
H3B C3 H3C 109.5
C13 C10 C12 116(2)
C13 C10 C11 112.7(18)
C12 C10 C11 107.4(18)
C13 C10 S3 105.9(12)
C12 C10 S3 107.1(12)
C11 C10 S3 107.8(14)
C15 C14 C17 110.6(14)
C15 C14 C16 108.9(14)
C17 C14 C16 108.0(14)
C15 C14 S4 109(2)
C17 C14 S4 110.5(15)
C16 C14 S4 109.7(17)
O25 C57 O24 127(2)
O25 C57 C58 117(3)
O24 C57 C58 115(3)
C20 C18 C21 103.5(19)
C20 C18 C19 116.0(14)
C21 C18 C19 113.3(14)
C20 C18 S5 105.7(15)
C21 C18 S5 108.8(12)
C19 C18 S5 109.0(13)
C38 C40 H40A 109.5
C38 C40 H40B 109.5
H40A C40 H40B 109.5
C38 C40 H40C 109.5
H40A C40 H40C 109.5
H40B C40 H40C 109.5
C37 C34 C35 113(2)
C37 C34 C36 105.6(18)
C35 C34 C36 115(2)
C37 C34 S9 107.7(12)
C35 C34 S9 107.9(13)
C36 C34 S9 108.2(13)
C25 C22 C24 112.5(19)
C25 C22 C23 115.4(18)
C24 C22 C23 106.5(19)
C25 C22 S6 105.7(12)
C24 C22 S6 109.4(15)
C23 C22 S6 107.1(13)
C38 C39 H39A 109.5
C38 C39 H39B 109.5
H39A C39 H39B 109.5
C38 C39 H39C 109.5
H39A C39 H39C 109.5
H39B C39 H39C 109.5
C10 C11 H11A 109.5
C10 C11 H11B 109.5
H11A C11 H11B 109.5
C10 C11 H11C 109.5
H11A C11 H11C 109.5
H11B C11 H11C 109.5
O16 C42 O17 126.3(18)
O16 C42 C43 115.9(18)
O17 C42 C43 117.4(18)
C30 C33 H33A 109.5
C30 C33 H33B 109.5
H33A C33 H33B 109.5
C30 C33 H33C 109.5
H33A C33 H33C 109.5
H33B C33 H33C 109.5
C2 C5 H5A 109.5
C2 C5 H5B 109.5
H5A C5 H5B 109.5
C2 C5 H5C 109.5
H5A C5 H5C 109.5
H5B C5 H5C 109.5
N3 O12 Ag6 120.2(11)
O22 C62 O23 128(2)
O22 C62 C63 122(3)
O23 C62 C63 109(2)
N3 O10 Ag15 129.4(13)
C30 C31 H31A 109.5
C30 C31 H31B 109.5
H31A C31 H31B 109.5
C30 C31 H31C 109.5
H31A C31 H31C 109.5
H31B C31 H31C 109.5
C72 N5 Ag6 165(2)
N2 O9A Ag3 120.7(12)
C8 C6 C9 110.6(12)
C8 C6 C7 110.0(12)
C9 C6 C7 108.7(12)
C8 C6 S2 100.9(15)
C9 C6 S2 112.4(16)
C7 C6 S2 114.0(18)
C59 C58 C57 116(2)
C59 C58 N8 117(2)
C57 C58 N8 103.2(18)
C59 C58 H58 106.8
C57 C58 H58 106.8
N8 C58 H58 106.8
C38 C41 H41A 109.5
C38 C41 H41B 109.5
H41A C41 H41B 109.5
C38 C41 H41C 109.5
H41A C41 H41C 109.5
H41B C41 H41C 109.5
O26 C52 O27 119(2)
O26 C52 C53 119(2)
O27 C52 C53 122(3)
N10 C43 C44 111.5(18)
N10 C43 C42 102.1(15)
C44 C43 C42 107.5(17)
N10 C43 H43 111.8
C44 C43 H43 111.8
C42 C43 H43 111.8
C30 C32 H32A 109.5
C30 C32 H32B 109.5
H32A C32 H32B 109.5
C30 C32 H32C 109.5
H32A C32 H32C 109.5
H32B C32 H32C 109.5
C2 C4 H4A 109.5
C2 C4 H4B 109.5
H4A C4 H4B 109.5
C2 C4 H4C 109.5
H4A C4 H4C 109.5
H4B C4 H4C 109.5
C72 C73 H73A 109.5
C72 C73 H73B 109.5
H73A C73 H73B 109.5
C72 C73 H73C 109.5
H73A C73 H73C 109.5
H73B C73 H73C 109.5
C47 C48 C50B 112.0(19)
C47 C48 C50A 114.6(17)
C47 C48 N11A 109.6(16)
C50A C48 N11A 115.8(18)
C47 C48 N11B 111.4(17)
C50B C48 N11B 101(2)
C47 C48 H48 105.2
C50A C48 H48 105.2
N11A C48 H48 105.2
C47 C48 H48A 110.7
C50B C48 H48A 110.7
N11B C48 H48A 110.7
C18 C19 H19A 109.5
C18 C19 H19B 109.5
H19A C19 H19B 109.5
C18 C19 H19C 109.5
H19A C19 H19C 109.5
H19B C19 H19C 109.5
C10 C13 H13A 109.5
C10 C13 H13B 109.5
H13A C13 H13B 109.5
C10 C13 H13C 109.5
H13A C13 H13C 109.5
H13B C13 H13C 109.5
C10 C12 H12A 109.5
C10 C12 H12B 109.5
H12A C12 H12B 109.5
C10 C12 H12C 109.5
H12A C12 H12C 109.5
H12B C12 H12C 109.5
C18 C21 H21A 109.5
C18 C21 H21B 109.5
H21A C21 H21B 109.5
C18 C21 H21C 109.5
H21A C21 H21C 109.5
H21B C21 H21C 109.5
C34 C37 H37A 109.5
C34 C37 H37B 109.5
H37A C37 H37B 109.5
C34 C37 H37C 109.5
H37A C37 H37C 109.5
H37B C37 H37C 109.5
C22 C23 H23A 109.5
C22 C23 H23B 109.5
H23A C23 H23B 109.5
C22 C23 H23C 109.5
H23A C23 H23C 109.5
H23B C23 H23C 109.5
C43 N10 Ag1C 124.9(14)
C43 N10 Ag23 115.4(13)
C43 N10 H10A 108.4
Ag23 N10 H10A 108.4
C43 N10 H10B 108.4
Ag23 N10 H10B 108.4
H10A N10 H10B 107.5
C43 N10 H10C 106.1
Ag1C N10 H10C 106.1
C43 N10 H10D 106.1
Ag1C N10 H10D 106.1
H10C N10 H10D 106.3
O14 N1 O15 123(2)
O14 N1 O13 122.8(16)
O15 N1 O13 114.7(17)
C14 C15 H15A 103.3
C14 C15 H15B 119.6
H15A C15 H15B 109.5
C14 C15 H15C 105.1
H15A C15 H15C 109.5
H15B C15 H15C 109.5
N5 C72 C73 177(3)
C62 C63 N7 107(2)
C62 C63 C64 104(2)
N7 C63 C64 100(2)
C62 C63 H63 114.8
N7 C63 H63 114.8
C64 C63 H63 114.8
N1 O13 Ag12 107.9(11)
C26 C27 H27A 109.5
C26 C27 H27B 109.5
H27A C27 H27B 109.5
C26 C27 H27C 109.5
H27A C27 H27C 109.5
H27B C27 H27C 109.5
C6 C9 H9A 109.5
C6 C9 H9B 109.5
H9A C9 H9B 109.5
C6 C9 H9C 109.5
H9A C9 H9C 109.5
H9B C9 H9C 109.5
C59 C60 H60A 109.5
C59 C60 H60B 109.5
H60A C60 H60B 109.5
C59 C60 H60C 109.5
H60A C60 H60C 109.5
H60B C60 H60C 109.5
C22 C24 H24A 109.5
C22 C24 H24B 109.5
H24A C24 H24B 109.5
C22 C24 H24C 109.5
H24A C24 H24C 109.5
H24B C24 H24C 109.5
C50A C51A H51A 109.5
C50A C51A H51B 109.5
H51A C51A H51B 109.5
C50A C51A H51C 109.5
H51A C51A H51C 109.5
H51B C51A H51C 109.5
C6 C8 H8A 105.7
C6 C8 H8B 111.5
H8A C8 H8B 109.5
C6 C8 H8C 111.2
H8A C8 H8C 109.5
H8B C8 H8C 109.5
C50A C49 H49A 108.6
C50A C49 H49B 108.6
H49A C49 H49B 109.5
C50A C49 H49C 111.3
H49A C49 H49C 109.5
H49B C49 H49C 109.4
C49 C50A C51A 107(2)
C49 C50A C48 110.1(16)
C51A C50A C48 118(2)
C49 C50A H50A 107.1
C51A C50A H50A 107.1
C48 C50A H50A 107.1
C14 C17 H17A 109.5
C14 C17 H17B 109.5
H17A C17 H17B 109.5
C14 C17 H17C 109.5
H17A C17 H17C 109.5
H17B C17 H17C 109.5
C22 C25 H25A 109.0
C22 C25 H25B 108.2
H25A C25 H25B 109.5
C22 C25 H25C 111.2
H25A C25 H25C 109.5
H25B C25 H25C 109.4
O21 C67 O20 123(2)
O21 C67 C68 117(2)
O20 C67 C68 120(2)
C58 C59 C60 118(2)
C58 C59 C61 109(2)
C60 C59 C61 111(2)
C58 C59 H59 105.7
C60 C59 H59 105.7
C61 C59 H59 105.7
N9 C53 C52 100(3)
N9 C53 C54 112.9(14)
C52 C53 C54 112(3)
N9 C53 H53 110.6
C52 C53 H53 110.6
C54 C53 H53 110.6
C45 C44 C43 109.1(19)
C45 C44 C46 108(2)
C43 C44 C46 102.8(18)
C45 C44 H44 112.1
C43 C44 H44 112.1
C46 C44 H44 112.1
C34 C36 H36A 109.5
C34 C36 H36B 109.5
H36A C36 H36B 109.5
C34 C36 H36C 109.5
H36A C36 H36C 109.5
H36B C36 H36C 109.5
C34 C35 H35A 106.9
C34 C35 H35B 108.4
H35A C35 H35B 109.3
C34 C35 H35C 113.1
H35A C35 H35C 109.5
H35B C35 H35C 109.5
C59 C61 H61A 108.9
C59 C61 H61B 108.4
H61A C61 H61B 109.5
C59 C61 H61C 111.1
H61A C61 H61C 109.5
H61B C61 H61C 109.5
C48 N11A Ag23 107.3(15)
C48 N11A H11D 110.3
Ag23 N11A H11D 110.3
C48 N11A H11E 110.3
Ag23 N11A H11E 110.3
H11D N11A H11E 108.5
C44 C45 H45A 109.5
C44 C45 H45B 109.5
H45A C45 H45B 109.5
C44 C45 H45C 109.4
H45A C45 H45C 109.4
H45B C45 H45C 109.5
C26 C28 H28A 109.5
C26 C28 H28B 109.5
H28A C28 H28B 109.5
C26 C28 H28C 109.5
H28A C28 H28C 109.5
H28B C28 H28C 109.5
C44 C46 H46A 109.5
C44 C46 H46B 109.5
H46A C46 H46B 109.5
C44 C46 H46C 109.5
H46A C46 H46C 109.5
H46B C46 H46C 109.5
C68 N6 Ag21 106.9(15)
C68 N6 H6A 110.3
Ag21 N6 H6A 110.3
C68 N6 H6B 110.3
Ag21 N6 H6B 110.3
H6A N6 H6B 108.6
C69 C70 Ag1A 115.8(18)
C69 C70 H70A 107.9
C69 C70 H70B 110.4
H70A C70 H70B 109.5
C69 C70 H70C 110.1
H70A C70 H70C 109.5
H70B C70 H70C 109.4
C63 N7 Ag1A 133.3(16)
C63 N7 Ag21 121.9(17)
C63 N7 H7AA 106.9
Ag21 N7 H7AA 106.9
C63 N7 H7AB 106.9
Ag21 N7 H7AB 106.9
H7AA N7 H7AB 106.7
C63 N7 H7BC 103.9
Ag1A N7 H7BC 103.9
C63 N7 H7BD 103.9
Ag1A N7 H7BD 103.9
H7BC N7 H7BD 105.4
C65 C64 C66 96(2)
C65 C64 C63 102(3)
C66 C64 C63 106(3)
C65 C64 H64 116.7
C66 C64 H64 116.7
C63 C64 H64 116.7
C69 C68 N6 126(2)
C69 C68 C67 112(2)
N6 C68 C67 110.6(18)
C68 C69 C71 126(3)
C68 C69 C70 106(3)
C71 C69 C70 107(2)
C68 C69 H69 105.3
C71 C69 H69 105.3
C70 C69 H69 105.3
C64 C65 H65A 124.1
C64 C65 H65B 91.9
H65A C65 H65B 109.4
C64 C65 H65C 110.7
H65A C65 H65C 109.4
H65B C65 H65C 109.5
C69 C71 H71A 109.5
C69 C71 H71B 109.5
H71A C71 H71B 109.5
C69 C71 H71C 109.5
H71A C71 H71C 109.5
H71B C71 H71C 109.5
C58 N8 Ag1B 116(2)
C58 N8 Ag22 105.8(18)
C58 N8 H8D 108.3
Ag1B N8 H8D 108.3
C58 N8 H8E 108.3
Ag1B N8 H8E 108.3
H8D N8 H8E 107.4
C53 N9 Ag22 113(2)
C53 N9 Ag1B 136(2)
C53 N9 H9AA 109.0
Ag22 N9 H9AA 109.0
C53 N9 H9AB 109.0
Ag22 N9 H9AB 109.0
H9AA N9 H9AB 107.8
C53 N9 H9BC 103.2
Ag1B N9 H9BC 103.2
C53 N9 H9BD 103.2
Ag1B N9 H9BD 103.2
H9BC N9 H9BD 105.1
C18 C20 H20A 101.1
C18 C20 H20B 121.6
H20A C20 H20B 109.5
C18 C20 H20C 105.1
H20A C20 H20C 109.5
H20B C20 H20C 109.5
C6 C7 H7A 109.5
C6 C7 H7B 109.5
H7A C7 H7B 109.5
C6 C7 H7C 109.5
H7A C7 H7C 109.5
H7B C7 H7C 109.5
N7 Ag1A C70 166.3(12)
N8 Ag1B N9 171.4(13)
N8 Ag1B O25 79.9(9)
N9 Ag1B O25 108.5(10)
O1 C1 O3 120.5(15)
O1 C1 O2 121.6(14)
O3 C1 O2 116.0(14)
N10 Ag1C N11B 160.2(12)
C50B C51B H51D 109.5
C50B C51B H51E 109.5
H51D C51B H51E 109.5
C50B C51B H51F 109.5
H51D C51B H51F 109.5
H51E C51B H51F 109.5
C51B C50B C49 119(3)
C51B C50B C48 113(3)
C49 C50B C48 110.7(17)
C51B C50B H50B 104.3
C49 C50B H50B 104.3
C48 C50B H50B 104.3
C48 N11B Ag1C 115(2)
C48 N11B H11F 108.5
Ag1C N11B H11F 108.5
C48 N11B H11G 108.5
Ag1C N11B H11G 108.5
H11F N11B H11G 107.5
C54 C55 H55A 102.5
C54 C55 H55B 117.1
H55A C55 H55B 109.5
C54 C55 H55C 108.5
H55A C55 H55C 109.5
H55B C55 H55C 109.5
C53 C54 C55 106(2)
C53 C54 C56 105(3)
C55 C54 C56 105.5(18)
C54 C56 H56A 78.3
C54 C56 H56B 110.6
H56A C56 H56B 109.4
C54 C56 H56C 133.4
H56A C56 H56C 109.5
H56B C56 H56C 109.5
C64 C66 H66A 116.9
C64 C66 H66B 117.8
H66A C66 H66B 109.5
C64 C66 H66C 91.9
H66A C66 H66C 109.5
H66B C66 H66C 109.5
C14 C16 H16A 109.5
C14 C16 H16B 109.5
H16A C16 H16B 109.5
C14 C16 H16C 109.5
H16A C16 H16C 109.5
H16B C16 H16C 109.5
C26 C29 H29A 109.5
C26 C29 H29B 109.5
H29A C29 H29B 109.5
C26 C29 H29C 109.5
H29A C29 H29C 109.5
H29B C29 H29C 109.5

loop_
_geom_bond_atom_site_label_1
_geom_bond_atom_site_label_2
_geom_bond_distance
Ag17 S8 2.412(4)
Ag17 S7 2.449(5)
Ag17 O2 2.506(9)
Ag17 Ag8 3.0196(19)
Ag17 Ag18 3.273(2)
Ag17 Ag9 3.2914(19)
Ag4 S5 2.432(5)
Ag4 S1 2.473(4)
Ag4 O3 2.503(11)
Ag4 Ag13 3.0407(18)
Ag4 Ag14 3.1161(17)
Ag4 Ag5 3.3252(19)
Ag4 Ag3 3.361(2)
Ag15 O19 2.299(10)
Ag15 S6 2.504(4)
Ag15 S1 2.528(4)
Ag15 O10 2.583(14)
Ag15 Ag14 3.0031(18)
Ag15 Ag20 3.0109(16)
Ag15 Ag5 3.2017(19)
Ag19 S10 2.428(4)
Ag19 S9 2.447(5)
Ag19 Ag12 2.962(2)
Ag1 S3 2.456(5)
Ag1 S2 2.457(4)
Ag1 O8A 2.507(19)
Ag1 O2 2.586(9)
Ag1 Ag7 2.962(2)
Ag1 Ag8 3.2022(19)
Ag1 Ag2 3.366(2)
Ag20 S6 2.462(4)
Ag20 S10 2.481(5)
Ag20 O3 2.576(11)
Ag20 Ag14 3.0883(17)
Ag20 Ag16 3.3498(18)
Ag10 O25 2.291(15)
Ag10 O26 2.325(16)
Ag10 S8 2.532(4)
Ag10 S4 2.548(4)
Ag10 Ag2 2.9842(19)
Ag10 Ag18 3.0511(19)
Ag10 Ag11 3.070(2)
Ag10 Ag9 3.296(2)
Ag18 O1 2.411(11)
Ag18 S8 2.446(5)
Ag18 S9 2.481(5)
Ag18 Ag11 3.136(2)
Ag5 S2 2.390(5)
Ag5 S1 2.430(4)
Ag5 O3 2.553(12)
Ag5 Ag6 3.098(2)
Ag2 S3 2.410(5)
Ag2 S4 2.434(5)
Ag2 Ag9 3.285(2)
Ag14 O17 2.325(12)
Ag14 O18 2.360(13)
Ag14 S1 2.506(4)
Ag14 S10 2.535(4)
Ag14 Ag13 3.0172(18)
Ag16 S6 2.440(4)
Ag16 S7 2.452(4)
Ag16 O2 2.516(10)
Ag16 Ag6 3.0643(18)
Ag16 Ag7 3.127(2)
Ag3 S4 2.436(5)
Ag3 S5 2.442(5)
Ag3 O1 2.527(11)
Ag3 O9A 2.57(2)
Ag3 Ag12 3.065(2)
Ag9 O24 2.291(16)
Ag9 O23 2.400(18)
Ag9 S8 2.539(4)
Ag9 S3 2.552(5)
Ag9 Ag8 3.140(2)
Ag8 O22 2.286(14)
Ag8 O21 2.426(15)
Ag8 S3 2.508(5)
Ag8 S7 2.538(5)
Ag8 Ag7 3.019(2)
Ag13 O16 2.269(14)
Ag13 S10 2.534(5)
Ag13 S5 2.538(4)
Ag13 Ag12 3.365(2)
Ag12 O13 2.347(14)
Ag12 S9 2.493(5)
Ag12 S5 2.504(4)
Ag12 Ag11 3.280(3)
Ag6 O12 2.402(12)
Ag6 N5 2.47(2)
Ag6 S6 2.507(4)
Ag6 S2 2.534(4)
Ag6 Ag7 3.201(2)
Ag7 O20 2.197(14)
Ag7 S7 2.483(4)
Ag7 S2 2.502(4)
Ag11 O27 2.257(19)
Ag11 S9 2.506(5)
Ag11 S4 2.543(5)
S6 C22 1.873(17)
S4 C14 1.90(2)
S1 C2 1.897(14)
S8 C30 1.857(14)
S10 C38 1.872(14)
S3 C10 1.876(18)
S9 C34 1.882(15)
S2 C6 1.853(18)
S5 C18 1.874(17)
S7 C26 1.846(19)
Ag23 N10 2.213(19)
Ag23 N11A 2.21(3)
Ag21 N7 2.11(2)
Ag21 N6 2.23(2)
Ag21 O22 2.546(16)
Ag22 N9 1.83(2)
Ag22 N8 2.41(3)
O19 C47 1.24(2)
O25 C57 1.19(3)
O25 Ag1B 2.552(15)
O17 C42 1.22(2)
O18 C47 1.25(2)
O22 C62 1.19(3)
O23 C62 1.26(3)
O16 C42 1.22(2)
O27 C52 1.22(3)
O24 C57 1.34(3)
O26 C52 1.22(3)
O21 C67 1.19(2)
O20 C67 1.22(3)
O2 C1 1.304(18)
O3 C1 1.296(19)
O1 C1 1.291(19)
O8A N2 1.299(13)
O5 N4 1.226(11)
N4 O6 1.213(11)
N4 O4 1.242(12)
N2 O7B 1.281(14)
N2 O9B 1.284(14)
N2 O8B 1.284(14)
N2 O7A 1.290(13)
N2 O9A 1.299(13)
C38 C39 1.526(14)
C38 C41 1.531(14)
C38 C40 1.533(14)
C2 C3 1.46(2)
C2 C4 1.48(3)
C2 C5 1.53(2)
C47 C48 1.45(2)
N3 O12 1.239(19)
N3 O11 1.24(2)
N3 O10 1.25(2)
C26 C27 1.490(17)
C26 C29 1.491(17)
C26 C28 1.505(16)
C30 C32 1.51(2)
C30 C31 1.55(2)
C30 C33 1.55(3)
C3 H3A 0.9800
C3 H3B 0.9800
C3 H3C 0.9800
C10 C13 1.489(15)
C10 C12 1.490(16)
C10 C11 1.498(15)
C14 C15 1.372(19)
C14 C17 1.383(19)
C14 C16 1.387(19)
C57 C58 1.55(3)
C18 C20 1.444(16)
C18 C21 1.453(16)
C18 C19 1.466(16)
C40 H40A 0.9800
C40 H40B 0.9800
C40 H40C 0.9800
C34 C37 1.44(3)
C34 C35 1.46(3)
C34 C36 1.52(3)
C22 C25 1.524(15)
C22 C24 1.528(16)
C22 C23 1.542(16)
C39 H39A 0.9800
C39 H39B 0.9800
C39 H39C 0.9800
C11 H11A 0.9800
C11 H11B 0.9800
C11 H11C 0.9800
C42 C43 1.64(3)
C33 H33A 0.9800
C33 H33B 0.9800
C33 H33C 0.9800
C5 H5A 0.9800
C5 H5B 0.9800
C5 H5C 0.9800
C62 C63 1.52(3)
C31 H31A 0.9800
C31 H31B 0.9800
C31 H31C 0.9800
O14 N1 1.211(13)
N5 C72 1.06(2)
C6 C8 1.420(19)
C6 C9 1.437(18)
C6 C7 1.438(18)
O15 N1 1.216(13)
C58 C59 1.38(3)
C58 N8 1.56(3)
C58 H58 1.0000
C41 H41A 0.9800
C41 H41B 0.9800
C41 H41C 0.9800
C52 C53 1.49(4)
C43 N10 1.49(3)
C43 C44 1.58(3)
C43 H43 1.0000
C32 H32A 0.9800
C32 H32B 0.9800
C32 H32C 0.9800
C4 H4A 0.9800
C4 H4B 0.9800
C4 H4C 0.9800
C73 C72 1.48(3)
C73 H73A 0.9800
C73 H73B 0.9800
C73 H73C 0.9800
C48 C50B 1.516(17)
C48 C50A 1.522(16)
C48 N11A 1.57(3)
C48 N11B 1.59(3)
C48 H48 1.0000
C48 H48A 1.0000
C19 H19A 0.9800
C19 H19B 0.9800
C19 H19C 0.9800
C13 H13A 0.9800
C13 H13B 0.9800
C13 H13C 0.9800
C12 H12A 0.9800
C12 H12B 0.9800
C12 H12C 0.9800
C21 H21A 0.9800
C21 H21B 0.9800
C21 H21C 0.9800
C37 H37A 0.9800
C37 H37B 0.9800
C37 H37C 0.9800
C23 H23A 0.9800
C23 H23B 0.9800
C23 H23C 0.9800
N10 Ag1C 2.03(2)
N10 H10A 0.9900
N10 H10B 0.9900
N10 H10C 0.9900
N10 H10D 0.9900
N1 O13 1.236(13)
C15 H15A 0.9801
C15 H15B 0.9802
C15 H15C 0.9795
C63 N7 1.54(3)
C63 C64 1.63(4)
C63 H63 1.0000
C27 H27A 0.9800
C27 H27B 0.9800
C27 H27C 0.9800
C9 H9A 0.9800
C9 H9B 0.9800
C9 H9C 0.9800
C60 C59 1.53(3)
C60 H60A 0.9800
C60 H60B 0.9800
C60 H60C 0.9800
C24 H24A 0.9800
C24 H24B 0.9800
C24 H24C 0.9800
C51A C50A 1.521(17)
C51A H51A 0.9800
C51A H51B 0.9800
C51A H51C 0.9800
C8 H8A 0.9804
C8 H8B 0.9797
C8 H8C 0.9798
C49 C50B 1.515(17)
C49 C50A 1.520(17)
C49 H49A 0.9800
C49 H49B 0.9798
C49 H49C 0.9802
C50A H50A 1.0000
C17 H17A 0.9800
C17 H17B 0.9800
C17 H17C 0.9800
C25 H25A 0.9799
C25 H25B 0.9800
C25 H25C 0.9803
C67 C68 1.51(3)
C59 C61 1.56(3)
C59 H59 1.0000
C53 N9 1.486(14)
C53 C54 1.502(13)
C53 H53 1.0000
C44 C45 1.47(3)
C44 C46 1.63(3)
C44 H44 1.0000
C36 H36A 0.9800
C36 H36B 0.9800
C36 H36C 0.9800
C35 H35A 0.9816
C35 H35B 0.9810
C35 H35C 0.9794
C61 H61A 0.9803
C61 H61B 0.9800
C61 H61C 0.9800
N11A H11D 0.9900
N11A H11E 0.9900
C45 H45A 0.9802
C45 H45B 0.9800
C45 H45C 0.9799
C28 H28A 0.9800
C28 H28B 0.9800
C28 H28C 0.9800
C46 H46A 0.9800
C46 H46B 0.9800
C46 H46C 0.9800
N6 C68 1.493(13)
N6 H6A 0.9900
N6 H6B 0.9900
C70 C69 1.59(4)
C70 Ag1A 2.51(3)
C70 H70A 0.9799
C70 H70B 0.9801
C70 H70C 0.9805
N7 Ag1A 2.01(2)
N7 H7AA 0.9900
N7 H7AB 0.9900
N7 H7BC 0.9900
N7 H7BD 0.9900
C64 C65 1.61(3)
C64 C66 1.61(3)
C64 H64 1.0000
C68 C69 1.36(3)
C69 C71 1.46(3)
C69 H69 1.0000
C65 H65A 0.9803
C65 H65B 0.9800
C65 H65C 0.9802
C71 H71A 0.9800
C71 H71B 0.9800
C71 H71C 0.9800
N8 Ag1B 1.70(3)
N8 H8D 0.9900
N8 H8E 0.9900
N9 Ag1B 2.22(3)
N9 H9AA 0.9900
N9 H9AB 0.9900
N9 H9BC 0.9900
N9 H9BD 0.9900
C20 H20A 0.9800
C20 H20B 0.9799
C20 H20C 0.9802
C7 H7A 0.9800
C7 H7B 0.9800
C7 H7C 0.9800
Ag1C N11B 2.22(3)
C51B C50B 1.515(17)
C51B H51D 0.9800
C51B H51E 0.9800
C51B H51F 0.9800
C50B H50B 1.0000
N11B H11F 0.9900
N11B H11G 0.9900
C55 C54 1.503(17)
C55 H55A 0.9800
C55 H55B 0.9801
C55 H55C 0.9809
C54 C56 1.513(17)
C56 H56A 0.9803
C56 H56B 0.9800
C56 H56C 0.9803
C66 H66A 0.9797
C66 H66B 0.9792
C66 H66C 0.9806
C16 H16A 0.9800
C16 H16B 0.9800
C16 H16C 0.9800
C29 H29A 0.9800
C29 H29B 0.9800
C29 H29C 0.9800

loop_
_geom_torsion_atom_site_label_1
_geom_torsion_atom_site_label_2
_geom_torsion_atom_site_label_3
_geom_torsion_atom_site_label_4
_geom_torsion
Ag1 O8A N2 O7B -5(5)
Ag1 O8A N2 O9B 169.3(17)
Ag1 O8A N2 O8B -70(2)
Ag1 O8A N2 O7A -58(2)
Ag1 O8A N2 O9A 134.2(19)
Ag19 S10 C38 C39 131.5(11)
Ag20 S10 C38 C39 -129.8(11)
Ag13 S10 C38 C39 32.5(13)
Ag14 S10 C38 C39 -47.0(12)
Ag19 S10 C38 C41 -112.5(12)
Ag20 S10 C38 C41 -13.9(12)
Ag13 S10 C38 C41 148.4(11)
Ag14 S10 C38 C41 68.9(12)
Ag19 S10 C38 C40 11.6(11)
Ag20 S10 C38 C40 110.3(10)
Ag13 S10 C38 C40 -87.4(10)
Ag14 S10 C38 C40 -167.0(9)
Ag5 S1 C2 C3 122.3(13)
Ag4 S1 C2 C3 -136.8(12)
Ag14 S1 C2 C3 -50.4(14)
Ag15 S1 C2 C3 29.9(15)
Ag5 S1 C2 C4 -4.5(15)
Ag4 S1 C2 C4 96.4(13)
Ag14 S1 C2 C4 -177.2(12)
Ag15 S1 C2 C4 -96.9(13)
Ag5 S1 C2 C5 -118.3(13)
Ag4 S1 C2 C5 -17.3(15)
Ag14 S1 C2 C5 69.0(13)
Ag15 S1 C2 C5 149.3(12)
Ag15 O19 C47 O18 4(2)
Ag15 O19 C47 C48 -172.6(13)
Ag14 O18 C47 O19 16(3)
Ag14 O18 C47 C48 -167.8(13)
Ag17 S7 C26 C27 142.7(10)
Ag16 S7 C26 C27 41.2(12)
Ag7 S7 C26 C27 -49.7(12)
Ag8 S7 C26 C27 -134.3(10)
Ag17 S7 C26 C29 -97.1(11)
Ag16 S7 C26 C29 161.4(10)
Ag7 S7 C26 C29 70.5(11)
Ag8 S7 C26 C29 -14.1(12)
Ag17 S7 C26 C28 21.5(12)
Ag16 S7 C26 C28 -80.0(11)
Ag7 S7 C26 C28 -170.9(10)
Ag8 S7 C26 C28 104.5(11)
Ag17 S8 C30 C32 140.5(13)
Ag18 S8 C30 C32 -122.9(13)
Ag10 S8 C30 C32 -39.0(16)
Ag9 S8 C30 C32 48.8(16)
Ag17 S8 C30 C31 -101.0(13)
Ag18 S8 C30 C31 -4.4(15)
Ag10 S8 C30 C31 79.5(13)
Ag9 S8 C30 C31 167.3(12)
Ag17 S8 C30 C33 21.6(14)
Ag18 S8 C30 C33 118.2(11)
Ag10 S8 C30 C33 -158.0(10)
Ag9 S8 C30 C33 -70.1(12)
Ag2 S3 C10 C13 133.6(13)
Ag1 S3 C10 C13 -128.8(13)
Ag8 S3 C10 C13 -40.1(15)
Ag9 S3 C10 C13 43.1(14)
Ag2 S3 C10 C12 9.8(16)
Ag1 S3 C10 C12 107.5(14)
Ag8 S3 C10 C12 -163.9(13)
Ag9 S3 C10 C12 -80.7(15)
Ag2 S3 C10 C11 -105.5(14)
Ag1 S3 C10 C11 -7.9(16)
Ag8 S3 C10 C11 80.7(15)
Ag9 S3 C10 C11 163.9(14)
Ag10 O25 C57 O24 2(4)
Ag1B O25 C57 O24 140(2)
Ag10 O25 C57 C58 -178.7(13)
Ag1B O25 C57 C58 -40(2)
Ag9 O24 C57 O25 -15(3)
Ag9 O24 C57 C58 165.4(13)
Ag4 S5 C18 C20 13.3(16)
Ag3 S5 C18 C20 112.9(15)
Ag12 S5 C18 C20 -162.9(14)
Ag13 S5 C18 C20 -71.1(15)
Ag4 S5 C18 C21 123.9(12)
Ag3 S5 C18 C21 -136.5(13)
Ag12 S5 C18 C21 -52.3(14)
Ag13 S5 C18 C21 39.5(14)
Ag4 S5 C18 C19 -112.0(10)
Ag3 S5 C18 C19 -12.4(11)
Ag12 S5 C18 C19 71.8(11)
Ag13 S5 C18 C19 163.6(9)
Ag19 S9 C34 C37 155.3(14)
Ag18 S9 C34 C37 56.4(16)
Ag12 S9 C34 C37 -123.2(14)
Ag11 S9 C34 C37 -31.7(17)
Ag19 S9 C34 C35 33.6(19)
Ag18 S9 C34 C35 -65.3(18)
Ag12 S9 C34 C35 115.1(17)
Ag11 S9 C34 C35 -153.3(17)
Ag19 S9 C34 C36 -91.0(16)
Ag18 S9 C34 C36 170.1(14)
Ag12 S9 C34 C36 -9.5(17)
Ag11 S9 C34 C36 82.1(16)
Ag16 S6 C22 C25 83.8(13)
Ag20 S6 C22 C25 -12.1(14)
Ag15 S6 C22 C25 -95.1(13)
Ag6 S6 C22 C25 168.7(12)
Ag16 S6 C22 C24 -37.5(17)
Ag20 S6 C22 C24 -133.5(15)
Ag15 S6 C22 C24 143.6(15)
Ag6 S6 C22 C24 47.4(17)
Ag16 S6 C22 C23 -152.6(14)
Ag20 S6 C22 C23 111.5(14)
Ag15 S6 C22 C23 28.5(15)
Ag6 S6 C22 C23 -67.7(15)
Ag13 O16 C42 O17 -20(3)
Ag13 O16 C42 C43 166.9(12)
Ag14 O17 C42 O16 23(3)
Ag14 O17 C42 C43 -164.1(13)
O11 N3 O12 Ag6 -175.9(15)
O10 N3 O12 Ag6 -4(3)
Ag8 O22 C62 O23 -6(4)
Ag21 O22 C62 O23 154(2)
Ag8 O22 C62 C63 -168.2(17)
Ag21 O22 C62 C63 -8(3)
Ag9 O23 C62 O22 -1(4)
Ag9 O23 C62 C63 162.9(16)
O12 N3 O10 Ag15 -44(3)
O11 N3 O10 Ag15 127.8(18)
O7B N2 O9A Ag3 126(2)
O9B N2 O9A Ag3 -94(2)
O8B N2 O9A Ag3 -91(6)
O7A N2 O9A Ag3 156.7(17)
O8A N2 O9A Ag3 -36(3)
Ag5 S2 C6 C8 -179.4(11)
Ag1 S2 C6 C8 80.4(12)
Ag7 S2 C6 C8 -3.0(13)
Ag6 S2 C6 C8 -94.2(12)
Ag5 S2 C6 C9 -61.5(13)
Ag1 S2 C6 C9 -161.7(11)
Ag7 S2 C6 C9 114.9(12)
Ag6 S2 C6 C9 23.6(14)
Ag5 S2 C6 C7 62.8(13)
Ag1 S2 C6 C7 -37.4(13)
Ag7 S2 C6 C7 -120.8(12)
Ag6 S2 C6 C7 148.0(12)
O25 C57 C58 C59 -68(3)
O24 C57 C58 C59 112(3)
O25 C57 C58 N8 61(3)
O24 C57 C58 N8 -119(2)
Ag10 O26 C52 O27 48(3)
Ag10 O26 C52 C53 -141(2)
Ag11 O27 C52 O26 -12(3)
Ag11 O27 C52 C53 177(2)
O16 C42 C43 N10 -126.1(19)
O17 C42 C43 N10 60(2)
O16 C42 C43 C44 117(2)
O17 C42 C43 C44 -57(2)
O19 C47 C48 C50B 59(3)
O18 C47 C48 C50B -117(2)
O19 C47 C48 C50A 111(2)
O18 C47 C48 C50A -65(2)
O19 C47 C48 N11A -116(2)
O18 C47 C48 N11A 67(2)
O19 C47 C48 N11B 172(2)
O18 C47 C48 N11B -5(3)
C44 C43 N10 Ag1C 73(2)
C42 C43 N10 Ag1C -42(2)
C44 C43 N10 Ag23 57.0(19)
C42 C43 N10 Ag23 -57.4(18)
O22 C62 C63 N7 23(4)
O23 C62 C63 N7 -142(2)
O22 C62 C63 C64 -83(3)
O23 C62 C63 C64 113(3)
O14 N1 O13 Ag12 -4(3)
O15 N1 O13 Ag12 175.6(17)
C50B C49 C50A C51A 79(3)
C50B C49 C50A C48 -50(2)
C47 C48 C50A C49 -48(3)
C50B C48 C50A C49 50(2)
N11A C48 C50A C49 -177.1(19)
N11B C48 C50A C49 -148(3)
C47 C48 C50A C51A -171(2)
C50B C48 C50A C51A -73(3)
N11A C48 C50A C51A 60(3)
N11B C48 C50A C51A 90(3)
Ag8 O21 C67 O20 20(5)
Ag8 O21 C67 C68 -154.5(19)
Ag7 O20 C67 O21 -2(3)
Ag7 O20 C67 C68 172.7(15)
C57 C58 C59 C60 -52(4)
N8 C58 C59 C60 -174(2)
C57 C58 C59 C61 180(3)
N8 C58 C59 C61 58(3)
O26 C52 C53 N9 6(3)
O27 C52 C53 N9 177(2)
O26 C52 C53 C54 -114(3)
O27 C52 C53 C54 57(3)
N10 C43 C44 C45 71(2)
C42 C43 C44 C45 -178(2)
N10 C43 C44 C46 -174.8(17)
C42 C43 C44 C46 -64(2)
C47 C48 N11A Ag23 -55(2)
C50B C48 N11A Ag23 132(3)
C50A C48 N11A Ag23 77(2)
N11B C48 N11A Ag23 50.9(17)
C62 C63 N7 Ag1A 6(4)
C64 C63 N7 Ag1A 114(3)
C62 C63 N7 Ag21 -30(3)
C64 C63 N7 Ag21 79(2)
C62 C63 C64 C65 -71(3)
N7 C63 C64 C65 178(2)
C62 C63 C64 C66 -171(3)
N7 C63 C64 C66 79(3)
Ag21 N6 C68 C69 79(3)
Ag21 N6 C68 C67 -63(2)
O21 C67 C68 C69 -83(3)
O20 C67 C68 C69 102(3)
O21 C67 C68 N6 64(3)
O20 C67 C68 N6 -112(3)
N6 C68 C69 C71 170(3)
C67 C68 C69 C71 -50(4)
N6 C68 C69 C70 -64(3)
C67 C68 C69 C70 76(3)
Ag1A C70 C69 C68 19(3)
Ag1A C70 C69 C71 155.7(18)
C59 C58 N8 Ag1B 82(3)
C57 C58 N8 Ag1B -47(3)
C59 C58 N8 Ag22 67(3)
C57 C58 N8 Ag22 -61(2)
C52 C53 N9 Ag22 75(3)
C54 C53 N9 Ag22 -166(2)
C52 C53 N9 Ag1B 66(5)
C54 C53 N9 Ag1B -175(3)
N8 Ag22 N9 C53 -173(2)
N8 Ag22 N9 Ag1B -7.3(13)
C58 N8 Ag1B O25 21.8(18)
Ag22 N8 Ag1B O25 77.5(12)
Ag18 O1 C1 O3 139.1(12)
Ag3 O1 C1 O3 -65.6(17)
Ag18 O1 C1 O2 -25(2)
Ag3 O1 C1 O2 130.3(12)
Ag4 O3 C1 O1 42.9(18)
Ag5 O3 C1 O1 145.4(11)
Ag20 O3 C1 O1 -89.2(15)
Ag4 O3 C1 O2 -152.1(10)
Ag5 O3 C1 O2 -49.7(16)
Ag20 O3 C1 O2 75.7(15)
Ag17 O2 C1 O1 16(2)
Ag16 O2 C1 O1 128.6(13)
Ag1 O2 C1 O1 -111.7(13)
Ag17 O2 C1 O3 -148.8(9)
Ag16 O2 C1 O3 -36.2(16)
Ag1 O2 C1 O3 83.5(13)
C50A C49 C50B C51B -82(4)
C50A C49 C50B C48 51(2)
C47 C48 C50B C51B -171(3)
C50A C48 C50B C51B 85(4)
N11A C48 C50B C51B 3(5)
N11B C48 C50B C51B 71(4)
C47 C48 C50B C49 53(3)
C50A C48 C50B C49 -51(2)
N11A C48 C50B C49 -133(3)
N11B C48 C50B C49 -66(3)
C47 C48 N11B Ag1C 45(3)
C50B C48 N11B Ag1C 164.2(19)
C50A C48 N11B Ag1C 151(3)
N11A C48 N11B Ag1C -58(2)
N9 C53 C54 C55 -51(4)
C52 C53 C54 C55 61(3)
N9 C53 C54 C56 60(4)
C52 C53 C54 C56 172(3)

loop_
_platon_squeeze_void_nr
_platon_squeeze_void_average_x
_platon_squeeze_void_average_y
_platon_squeeze_void_average_z
_platon_squeeze_void_volume
_platon_squeeze_void_count_electrons
_platon_squeeze_void_content
1 -0.204 0.574 0.229 514 216 ' '
2 0.203 0.074 0.770 515 217 ' '
3 0.166 0.500 0.936 14 2 ' '
4 0.834 1.000 0.063 14 2 ' '
